data_7019520
loop_
_publ_author_name
'Kameo, Hajime'
'Ishii, Sho'
'Nakazawa, Hiroshi'

_publ_section_title
;
 Synthesis of iridium complexes bearing {o-(Ph(2)P)C(6)H(4)}(3)E type (E =
 Si, Ge, and Sn) ligand and evaluation of electron donating ability of
 group 14 elements E.
;
_journal_issue 27
_journal_name_full 'Dalton transactions (Cambridge, England : 2003)'
_journal_page_first 8290
_journal_page_last 8296
_journal_paper_doi 10.1039/c2dt30546a
_journal_volume 41
_journal_year 2012
_chemical_formula_moiety 'C56 H45 B Cl2 F4 Ir O P3 Si '
_chemical_formula_sum 'C56 H45 B Cl2 F4 Ir O P3 Si'
_chemical_formula_weight 1204.91
_space_group_IT_number 14
_symmetry_cell_setting monoclinic
_symmetry_Int_Tables_number 14
_symmetry_space_group_name_Hall '-P 2yn'
_symmetry_space_group_name_H-M 'P 1 21/n 1'
_cell_angle_alpha 90.0000
_cell_angle_beta 94.0649(19)
_cell_angle_gamma 90.0000
_cell_formula_units_Z 4
_cell_length_a 14.2428(5)
_cell_length_b 18.6561(7)
_cell_length_c 18.3709(7)
_cell_measurement_reflns_used 13143
_cell_measurement_temperature 200.1
_cell_measurement_theta_max 27.5
_cell_measurement_theta_min 4.1
_cell_volume 4869.1(3)
_computing_cell_refinement CrystalClear
_computing_data_collection CrystalClear
_computing_data_reduction CrystalStructure
_computing_molecular_graphics Ortep-3(Farrugia,1997)
_computing_publication_material 'CrystalStructure 3.8'
_computing_structure_refinement CRYSTALS
_computing_structure_solution SIR97
_diffrn_ambient_temperature 200.1
_diffrn_detector_area_resol_mean 7.31
_diffrn_measured_fraction_theta_full 0.978
_diffrn_measured_fraction_theta_max 0.978
_diffrn_measurement_device_type 'Rigaku Mercury'
_diffrn_measurement_method '\w or \f'
_diffrn_radiation_type 'Mo K\a'
_diffrn_radiation_wavelength 0.71070
_diffrn_reflns_av_R_equivalents 0.026
_diffrn_reflns_limit_h_max 15
_diffrn_reflns_limit_h_min -18
_diffrn_reflns_limit_k_max 20
_diffrn_reflns_limit_k_min -24
_diffrn_reflns_limit_l_max 23
_diffrn_reflns_limit_l_min -22
_diffrn_reflns_number 36688
_diffrn_reflns_theta_full 27.48
_diffrn_reflns_theta_max 27.48
_exptl_absorpt_coefficient_mu 3.040
_exptl_absorpt_correction_T_max 0.544
_exptl_absorpt_correction_T_min 0.471
_exptl_absorpt_correction_type multi-scan
_exptl_absorpt_process_details 'Jacobson, R. (1998) Private communication'
_exptl_crystal_colour colorless
_exptl_crystal_density_diffrn 1.644
_exptl_crystal_density_method 'not measured'
_exptl_crystal_description prism
_exptl_crystal_F_000 2400.00
_exptl_crystal_size_max 0.25
_exptl_crystal_size_mid 0.25
_exptl_crystal_size_min 0.20
_refine_diff_density_max 0.96
_refine_diff_density_min -0.75
_refine_ls_extinction_method none
_refine_ls_goodness_of_fit_ref 1.020
_refine_ls_hydrogen_treatment refall
_refine_ls_number_parameters 670
_refine_ls_number_reflns 10921
_refine_ls_R_factor_gt 0.0235
_refine_ls_shift/su_max 0.0000
_refine_ls_structure_factor_coef Fsqd
_refine_ls_weighting_details 'w = 1/[0.0002Fo^2^ + 1.0000\s(Fo^2^)]/(4Fo^2^)'
_refine_ls_weighting_scheme calc
_refine_ls_wR_factor_ref 0.0563
_reflns_number_gt 9623
_reflns_number_total 10921
_reflns_threshold_expression F^2^>2.0\s(F^2^)
_cod_data_source_file c2dt30546a.txt
_cod_data_source_block 4a
_cod_original_formula_sum 'C56 H45 B Cl2 F4 Ir O P3 Si '
_cod_database_code 7019520

loop_
_symmetry_equiv_pos_site_id
_symmetry_equiv_pos_as_xyz
1 +X,+Y,+Z
2 1/2-X,1/2+Y,1/2-Z
3 -X,-Y,-Z
4 1/2+X,1/2-Y,1/2+Z

loop_
_atom_site_label
_atom_site_type_symbol
_atom_site_fract_x
_atom_site_fract_y
_atom_site_fract_z
_atom_site_U_iso_or_equiv
_atom_site_adp_type
_atom_site_occupancy
_atom_site_symmetry_multiplicity
_atom_site_calc_flag
_atom_site_refinement_flags
Ir(1) Ir 0.002470(10) 0.2378 0.2095 0.01345(2) Uani 1.00 1 d .
Cl(1) Cl 0.18655(7) 0.39964(6) 0.04933(5) 0.0588(2) Uani 1.00 1 d .
Cl(2) Cl 0.38029(7) 0.43761(6) 0.02508(5) 0.0580(2) Uani 1.00 1 d .
P(1) P -0.01589(4) 0.17799(3) 0.32308(3) 0.01718(15) Uani 1.00 1 d .
P(2) P 0.05855(4) 0.34857(3) 0.25262(3) 0.01613(14) Uani 1.00 1 d .
P(3) P 0.00266(4) 0.14436(3) 0.12553(3) 0.01619(14) Uani 1.00 1 d .
Si(1) Si 0.16204(4) 0.20660(4) 0.23294(4) 0.01544(15) Uani 1.00 1 d .
F(1) F 0.65296(18) 0.17757(15) 0.1624(2) 0.1154(12) Uani 1.00 1 d .
F(2) F 0.50262(15) 0.17668(17) 0.18305(17) 0.0959(10) Uani 1.00 1 d .
F(3) F 0.5706(2) 0.27401(18) 0.1443(2) 0.1333(15) Uani 1.00 1 d .
F(4) F 0.6062(4) 0.2320(3) 0.2543(2) 0.204(2) Uani 1.00 1 d .
O(1) O -0.19649(14) 0.29346(13) 0.16226(14) 0.0461(6) Uani 1.00 1 d .
C(1) C -0.12635(18) 0.27057(14) 0.18231(16) 0.0247(7) Uani 1.00 1 d .
C(2) C 0.17954(17) 0.17324(14) 0.32929(13) 0.0204(6) Uani 1.00 1 d .
C(3) C 0.10059(17) 0.16028(14) 0.36893(14) 0.0211(6) Uani 1.00 1 d .
C(4) C 0.1124(2) 0.13309(16) 0.43991(16) 0.0319(7) Uani 1.00 1 d .
C(5) C 0.2017(2) 0.1222(2) 0.47198(17) 0.0441(9) Uani 1.00 1 d .
C(6) C 0.2800(2) 0.1367(2) 0.43463(18) 0.0428(9) Uani 1.00 1 d .
C(7) C 0.26898(19) 0.16068(17) 0.36320(15) 0.0308(7) Uani 1.00 1 d .
C(8) C -0.08555(19) 0.22740(13) 0.38683(14) 0.0224(6) Uani 1.00 1 d .
C(9) C -0.1749(2) 0.25053(14) 0.36095(17) 0.0274(7) Uani 1.00 1 d .
C(10) C -0.2359(2) 0.28154(16) 0.40681(19) 0.0363(8) Uani 1.00 1 d .
C(11) C -0.2086(2) 0.29150(18) 0.47971(19) 0.0420(9) Uani 1.00 1 d .
C(12) C -0.1192(2) 0.27102(17) 0.50563(18) 0.0398(9) Uani 1.00 1 d .
C(13) C -0.0578(2) 0.23950(15) 0.46011(16) 0.0289(7) Uani 1.00 1 d .
C(14) C -0.07441(18) 0.08991(14) 0.32334(13) 0.0204(6) Uani 1.00 1 d .
C(15) C -0.17047(18) 0.08536(15) 0.30309(15) 0.0272(7) Uani 1.00 1 d .
C(16) C -0.2168(2) 0.02048(18) 0.30768(16) 0.0365(8) Uani 1.00 1 d .
C(17) C -0.1689(2) -0.04054(17) 0.33175(17) 0.0411(9) Uani 1.00 1 d .
C(18) C -0.0741(2) -0.03672(16) 0.35011(17) 0.0381(8) Uani 1.00 1 d .
C(19) C -0.0264(2) 0.02797(15) 0.34556(15) 0.0286(7) Uani 1.00 1 d .
C(20) C 0.23303(16) 0.29074(14) 0.22612(12) 0.0184(5) Uani 1.00 1 d .
C(21) C 0.18437(17) 0.35420(14) 0.23894(12) 0.0185(6) Uani 1.00 1 d .
C(22) C 0.23133(18) 0.42007(15) 0.24174(14) 0.0243(6) Uani 1.00 1 d .
C(23) C 0.32645(19) 0.42313(16) 0.23007(15) 0.0293(7) Uani 1.00 1 d .
C(24) C 0.37443(18) 0.36072(16) 0.21574(15) 0.0284(7) Uani 1.00 1 d .
C(25) C 0.32863(17) 0.29533(16) 0.21390(14) 0.0239(6) Uani 1.00 1 d .
C(26) C 0.05257(17) 0.37233(13) 0.34821(13) 0.0197(6) Uani 1.00 1 d .
C(27) C -0.02711(18) 0.40468(14) 0.37302(15) 0.0239(6) Uani 1.00 1 d .
C(28) C -0.0317(2) 0.41956(15) 0.44633(16) 0.0308(7) Uani 1.00 1 d .
C(29) C 0.0410(2) 0.40009(16) 0.49611(15) 0.0331(8) Uani 1.00 1 d .
C(30) C 0.1198(2) 0.36653(16) 0.47227(15) 0.0306(7) Uani 1.00 1 d .
C(31) C 0.12587(18) 0.35273(14) 0.39830(14) 0.0235(6) Uani 1.00 1 d .
C(32) C 0.00892(16) 0.42569(14) 0.20156(14) 0.0209(6) Uani 1.00 1 d .
C(33) C -0.02477(18) 0.41796(15) 0.12896(14) 0.0249(6) Uani 1.00 1 d .
C(34) C -0.0525(2) 0.47737(16) 0.08739(16) 0.0336(8) Uani 1.00 1 d .
C(35) C -0.0461(2) 0.54516(16) 0.11747(18) 0.0379(8) Uani 1.00 1 d .
C(36) C -0.0132(2) 0.55372(15) 0.18931(18) 0.0353(8) Uani 1.00 1 d .
C(37) C 0.01385(19) 0.49470(15) 0.23094(16) 0.0274(7) Uani 1.00 1 d .
C(38) C 0.19382(17) 0.13390(13) 0.16796(13) 0.0182(6) Uani 1.00 1 d .
C(39) C 0.12088(16) 0.10633(13) 0.12113(13) 0.0181(5) Uani 1.00 1 d .
C(40) C 0.13846(18) 0.05477(14) 0.06881(14) 0.0235(6) Uani 1.00 1 d .
C(41) C 0.22927(19) 0.02864(15) 0.06458(15) 0.0256(6) Uani 1.00 1 d .
C(42) C 0.30217(18) 0.05484(14) 0.11120(14) 0.0240(6) Uani 1.00 1 d .
C(43) C 0.28487(17) 0.10666(14) 0.16191(14) 0.0217(6) Uani 1.00 1 d .
C(44) C -0.07868(17) 0.07019(13) 0.13245(13) 0.0189(6) Uani 1.00 1 d .
C(45) C -0.17471(17) 0.08573(14) 0.12608(14) 0.0229(6) Uani 1.00 1 d .
C(46) C -0.24018(18) 0.03141(16) 0.12780(14) 0.0270(7) Uani 1.00 1 d .
C(47) C -0.2110(2) -0.03908(16) 0.13671(16) 0.0308(7) Uani 1.00 1 d .
C(48) C -0.1163(2) -0.05458(15) 0.14558(17) 0.0328(8) Uani 1.00 1 d .
C(49) C -0.04971(18) -0.00016(14) 0.14373(15) 0.0255(7) Uani 1.00 1 d .
C(50) C -0.01985(17) 0.17533(13) 0.03067(13) 0.0190(6) Uani 1.00 1 d .
C(51) C 0.0368(2) 0.22918(14) 0.00508(15) 0.0257(7) Uani 1.00 1 d .
C(52) C 0.0282(2) 0.24994(15) -0.06708(16) 0.0307(7) Uani 1.00 1 d .
C(53) C -0.0374(2) 0.21713(17) -0.11537(16) 0.0326(7) Uani 1.00 1 d .
C(54) C -0.0940(2) 0.16415(18) -0.09140(15) 0.0335(8) Uani 1.00 1 d .
C(55) C -0.08540(18) 0.14252(15) -0.01830(14) 0.0257(7) Uani 1.00 1 d .
C(56) C 0.2740(2) 0.4062(2) -0.0127(2) 0.0506(10) Uani 1.00 1 d .
B(1) B 0.5835(2) 0.2155(2) 0.1860(2) 0.0487(12) Uani 1.00 1 d .
H(1) H 0.0395 0.2775 0.1430 0.048 Uiso 1.00 1 d R
H(2) H 0.0589 0.1217 0.4656 0.038 Uiso 1.00 1 c R
H(3) H 0.2099 0.1049 0.5206 0.052 Uiso 1.00 1 c R
H(4) H 0.3412 0.1303 0.4577 0.051 Uiso 1.00 1 c R
H(5) H 0.3231 0.1687 0.3369 0.037 Uiso 1.00 1 c R
H(6) H -0.1939 0.2450 0.3107 0.033 Uiso 1.00 1 c R
H(7) H -0.2972 0.2957 0.3885 0.044 Uiso 1.00 1 c R
H(8) H -0.2506 0.3126 0.5114 0.052 Uiso 1.00 1 c R
H(9) H -0.0993 0.2787 0.5555 0.049 Uiso 1.00 1 c R
H(10) H 0.0036 0.2259 0.4786 0.035 Uiso 1.00 1 c R
H(11) H -0.2043 0.1269 0.2866 0.033 Uiso 1.00 1 c R
H(12) H -0.2823 0.0180 0.2939 0.044 Uiso 1.00 1 c R
H(13) H -0.2018 -0.0846 0.3349 0.050 Uiso 1.00 1 c R
H(14) H -0.0408 -0.0786 0.3662 0.046 Uiso 1.00 1 c R
H(15) H 0.0395 0.0300 0.3580 0.035 Uiso 1.00 1 c R
H(16) H 0.1980 0.4627 0.2515 0.029 Uiso 1.00 1 c R
H(17) H 0.3585 0.4678 0.2317 0.035 Uiso 1.00 1 c R
H(18) H 0.4395 0.3630 0.2076 0.034 Uiso 1.00 1 c R
H(19) H 0.3623 0.2529 0.2040 0.029 Uiso 1.00 1 c R
H(20) H -0.0782 0.4167 0.3392 0.029 Uiso 1.00 1 c R
H(21) H -0.0856 0.4430 0.4627 0.038 Uiso 1.00 1 c R
H(22) H 0.0378 0.4099 0.5466 0.040 Uiso 1.00 1 c R
H(23) H 0.1696 0.3527 0.5065 0.036 Uiso 1.00 1 c R
H(24) H 0.1804 0.3300 0.3822 0.028 Uiso 1.00 1 c R
H(25) H -0.0290 0.3715 0.1077 0.030 Uiso 1.00 1 c R
H(26) H -0.0761 0.4714 0.0381 0.040 Uiso 1.00 1 c R
H(27) H -0.0640 0.5857 0.0884 0.045 Uiso 1.00 1 c R
H(28) H -0.0092 0.6003 0.2102 0.042 Uiso 1.00 1 c R
H(29) H 0.0365 0.5009 0.2804 0.032 Uiso 1.00 1 c R
H(30) H 0.0885 0.0380 0.0362 0.028 Uiso 1.00 1 c R
H(31) H 0.2412 -0.0072 0.0297 0.031 Uiso 1.00 1 c R
H(32) H 0.3643 0.0371 0.1086 0.029 Uiso 1.00 1 c R
H(33) H 0.3355 0.1245 0.1933 0.026 Uiso 1.00 1 c R
H(34) H -0.1950 0.1341 0.1209 0.027 Uiso 1.00 1 c R
H(35) H -0.3055 0.0422 0.1228 0.032 Uiso 1.00 1 c R
H(36) H -0.2563 -0.0765 0.1366 0.037 Uiso 1.00 1 c R
H(37) H -0.0963 -0.1027 0.1531 0.039 Uiso 1.00 1 c R
H(38) H 0.0155 -0.0109 0.1503 0.030 Uiso 1.00 1 c R
H(39) H 0.0823 0.2514 0.0380 0.031 Uiso 1.00 1 c R
H(40) H 0.0672 0.2870 -0.0835 0.037 Uiso 1.00 1 c R
H(41) H -0.0438 0.2313 -0.1651 0.039 Uiso 1.00 1 c R
H(42) H -0.1393 0.1421 -0.1246 0.040 Uiso 1.00 1 c R
H(43) H -0.1243 0.1052 -0.0022 0.031 Uiso 1.00 1 c R
H(44) H 0.2838 0.3598 -0.0321 0.061 Uiso 1.00 1 c R
H(45) H 0.2523 0.4376 -0.0509 0.061 Uiso 1.00 1 c R

loop_
_atom_site_aniso_label
_atom_site_aniso_U_11
_atom_site_aniso_U_22
_atom_site_aniso_U_33
_atom_site_aniso_U_12
_atom_site_aniso_U_13
_atom_site_aniso_U_23
Ir(1) 0.01221(5) 0.01270(5) 0.01525(5) 0.00016(3) -0.00028(3) -0.00072(4)
Cl(1) 0.0487(5) 0.0939(8) 0.0343(4) -0.0098(5) 0.0064(3) 0.0061(4)
Cl(2) 0.0568(5) 0.0604(6) 0.0588(5) -0.0194(4) 0.0169(4) -0.0210(4)
P(1) 0.0161(2) 0.0167(3) 0.0189(3) 0.0003(2) 0.0026(2) 0.0010(2)
P(2) 0.0168(2) 0.0151(3) 0.0164(3) -0.0006(2) 0.0004(2) -0.0016(2)
P(3) 0.0146(2) 0.0150(3) 0.0186(3) 0.0001(2) -0.0017(2) -0.0023(2)
Si(1) 0.0129(2) 0.0171(3) 0.0162(3) -0.0000(2) -0.0001(2) -0.0003(2)
F(1) 0.0589(15) 0.0694(19) 0.225(3) 0.0126(13) 0.0601(19) -0.027(2)
F(2) 0.0363(12) 0.109(2) 0.142(2) -0.0089(12) 0.0013(13) 0.066(2)
F(3) 0.086(2) 0.085(2) 0.229(4) 0.0032(17) 0.014(2) 0.071(2)
F(4) 0.224(5) 0.315(7) 0.075(2) -0.085(4) 0.025(3) -0.083(3)
O(1) 0.0224(10) 0.0416(13) 0.0724(16) 0.0088(9) -0.0088(10) 0.0101(12)
C(1) 0.0216(13) 0.0182(14) 0.0336(15) -0.0026(10) -0.0019(11) 0.0000(10)
C(2) 0.0207(12) 0.0196(13) 0.0205(12) -0.0013(9) -0.0007(10) 0.0008(9)
C(3) 0.0214(12) 0.0216(13) 0.0201(12) -0.0014(10) -0.0001(10) 0.0034(10)
C(4) 0.0297(14) 0.0393(17) 0.0268(14) -0.0019(12) 0.0024(12) 0.0111(12)
C(5) 0.0378(17) 0.065(2) 0.0280(16) -0.0008(16) -0.0068(13) 0.0208(15)
C(6) 0.0265(15) 0.063(2) 0.0374(17) -0.0016(14) -0.0081(13) 0.0202(16)
C(7) 0.0204(13) 0.0424(17) 0.0291(14) -0.0008(11) -0.0019(11) 0.0108(12)
C(8) 0.0273(13) 0.0166(13) 0.0244(13) -0.0025(10) 0.0091(10) 0.0003(9)
C(9) 0.0275(13) 0.0233(15) 0.0327(15) 0.0026(10) 0.0113(11) 0.0020(11)
C(10) 0.0361(16) 0.0207(15) 0.054(2) 0.0053(12) 0.0193(14) 0.0005(13)
C(11) 0.0504(19) 0.0281(16) 0.052(2) -0.0028(14) 0.0322(16) -0.0104(15)
C(12) 0.054(2) 0.0348(18) 0.0332(16) -0.0105(14) 0.0192(15) -0.0102(13)
C(13) 0.0332(15) 0.0275(15) 0.0271(14) -0.0072(11) 0.0095(12) -0.0032(11)
C(14) 0.0260(12) 0.0192(13) 0.0168(11) -0.0018(10) 0.0064(10) -0.0003(9)
C(15) 0.0233(13) 0.0284(15) 0.0301(14) -0.0035(11) 0.0035(11) -0.0032(11)
C(16) 0.0337(16) 0.0430(19) 0.0337(16) -0.0176(13) 0.0102(13) -0.0103(14)
C(17) 0.061(2) 0.0278(17) 0.0361(17) -0.0233(15) 0.0172(15) -0.0040(13)
C(18) 0.059(2) 0.0181(15) 0.0386(17) 0.0016(13) 0.0139(15) 0.0004(12)
C(19) 0.0340(15) 0.0216(14) 0.0311(15) 0.0049(11) 0.0084(12) 0.0005(11)
C(20) 0.0180(11) 0.0242(13) 0.0126(11) -0.0019(9) -0.0007(9) 0.0002(9)
C(21) 0.0194(11) 0.0242(13) 0.0119(11) -0.0044(9) 0.0004(9) 0.0009(9)
C(22) 0.0246(13) 0.0262(14) 0.0223(13) -0.0054(10) 0.0031(10) -0.0025(10)
C(23) 0.0264(13) 0.0324(16) 0.0289(14) -0.0131(11) 0.0011(11) 0.0021(12)
C(24) 0.0183(12) 0.0401(17) 0.0270(14) -0.0084(11) 0.0034(10) 0.0034(12)
C(25) 0.0181(12) 0.0330(15) 0.0208(12) -0.0008(10) 0.0021(10) 0.0015(11)
C(26) 0.0226(12) 0.0178(12) 0.0187(12) -0.0050(9) 0.0021(9) -0.0026(9)
C(27) 0.0248(13) 0.0222(13) 0.0251(13) -0.0032(10) 0.0036(10) -0.0024(10)
C(28) 0.0355(15) 0.0251(15) 0.0332(15) -0.0014(11) 0.0126(12) -0.0074(12)
C(29) 0.0452(17) 0.0361(17) 0.0187(13) -0.0112(13) 0.0074(12) -0.0109(11)
C(30) 0.0373(15) 0.0341(16) 0.0195(13) -0.0105(12) -0.0042(11) -0.0023(11)
C(31) 0.0241(13) 0.0242(14) 0.0223(13) -0.0036(10) 0.0019(10) -0.0024(10)
C(32) 0.0198(12) 0.0186(13) 0.0242(13) -0.0016(9) 0.0004(10) 0.0015(10)
C(33) 0.0294(13) 0.0207(14) 0.0242(13) -0.0019(10) -0.0003(11) 0.0012(10)
C(34) 0.0411(16) 0.0273(15) 0.0306(15) -0.0012(12) -0.0095(13) 0.0075(12)
C(35) 0.0448(17) 0.0193(15) 0.0479(19) 0.0005(12) -0.0083(15) 0.0107(13)
C(36) 0.0424(17) 0.0138(14) 0.0486(18) 0.0003(11) -0.0059(14) -0.0015(12)
C(37) 0.0302(14) 0.0192(14) 0.0319(14) -0.0018(10) -0.0038(11) -0.0026(11)
C(38) 0.0192(11) 0.0185(12) 0.0169(11) 0.0030(9) 0.0010(9) 0.0008(9)
C(39) 0.0160(11) 0.0176(12) 0.0206(12) 0.0026(9) 0.0013(9) 0.0001(9)
C(40) 0.0241(12) 0.0224(14) 0.0235(13) -0.0001(10) -0.0011(10) -0.0059(10)
C(41) 0.0297(13) 0.0231(14) 0.0246(13) 0.0049(11) 0.0059(11) -0.0044(10)
C(42) 0.0213(12) 0.0250(14) 0.0262(13) 0.0078(10) 0.0051(10) 0.0021(10)
C(43) 0.0186(11) 0.0246(14) 0.0217(12) 0.0016(10) -0.0006(10) 0.0010(10)
C(44) 0.0202(11) 0.0171(12) 0.0189(12) -0.0026(9) -0.0016(9) -0.0034(9)
C(45) 0.0217(12) 0.0210(13) 0.0258(13) -0.0004(10) -0.0003(10) -0.0025(10)
C(46) 0.0194(12) 0.0346(16) 0.0269(14) -0.0036(11) 0.0008(10) -0.0049(11)
C(47) 0.0295(14) 0.0268(15) 0.0365(16) -0.0099(11) 0.0046(12) -0.0069(12)
C(48) 0.0326(15) 0.0174(14) 0.0486(18) -0.0022(11) 0.0037(13) -0.0003(12)
C(49) 0.0223(13) 0.0222(14) 0.0318(14) 0.0003(10) 0.0006(11) -0.0004(11)
C(50) 0.0182(11) 0.0202(13) 0.0183(12) 0.0032(9) -0.0010(9) -0.0011(9)
C(51) 0.0296(13) 0.0233(14) 0.0237(13) -0.0017(10) 0.0001(11) -0.0026(10)
C(52) 0.0387(16) 0.0254(16) 0.0284(14) 0.0022(11) 0.0056(12) 0.0059(11)
C(53) 0.0353(15) 0.0399(17) 0.0220(14) 0.0114(13) -0.0011(12) 0.0030(12)
C(54) 0.0285(14) 0.0508(19) 0.0201(13) 0.0020(13) -0.0065(11) -0.0038(13)
C(55) 0.0234(13) 0.0309(15) 0.0225(13) -0.0019(11) -0.0004(10) -0.0045(11)
C(56) 0.049(2) 0.060(2) 0.043(2) 0.0023(17) 0.0091(16) -0.0111(17)
B(1) 0.034(2) 0.056(2) 0.057(2) 0.0093(18) 0.0110(18) 0.006(2)

loop_
_atom_type_symbol
_atom_type_description
_atom_type_scat_dispersion_real
_atom_type_scat_dispersion_imag
_atom_type_scat_source
C C 0.003 0.002
;
International Tables for Crystallography
(1992, Vol. C, Tables 4.2.6.8 and 6.1.1.4)
;
H H 0.000 0.000
;
International Tables for Crystallography
(1992, Vol. C, Table 6.1.1.4)
;
B B 0.001 0.001
;
International Tables for Crystallography
(1992, Vol. C, Tables 4.2.6.8 and 6.1.1.4)
;
F F 0.017 0.010
;
International Tables for Crystallography
(1992, Vol. C, Tables 4.2.6.8 and 6.1.1.4)
;
Ir Ir -1.444 7.990
;
International Tables for Crystallography
(1992, Vol. C, Tables 4.2.6.8 and 6.1.1.4)
;
O O 0.011 0.006
;
International Tables for Crystallography
(1992, Vol. C, Tables 4.2.6.8 and 6.1.1.4)
;
P P 0.102 0.094
;
International Tables for Crystallography
(1992, Vol. C, Tables 4.2.6.8 and 6.1.1.4)
;
Si Si 0.082 0.070
;
International Tables for Crystallography
(1992, Vol. C, Tables 4.2.6.8 and 6.1.1.4)
;
Cl Cl 0.148 0.159
;
International Tables for Crystallography
(1992, Vol. C, Tables 4.2.6.8 and 6.1.1.4)
;

loop_
_geom_angle_atom_site_label_1
_geom_angle_atom_site_label_2
_geom_angle_atom_site_label_3
_geom_angle
_geom_angle_publ_flag
P(1) Ir(1) P(2) 99.934(18) yes
P(1) Ir(1) P(3) 103.523(19) yes
P(1) Ir(1) Si(1) 83.65(2) yes
P(1) Ir(1) C(1) 102.05(8) yes
P(2) Ir(1) P(3) 150.64(2) yes
P(2) Ir(1) Si(1) 81.61(2) yes
P(2) Ir(1) C(1) 95.83(7) yes
P(3) Ir(1) Si(1) 83.67(2) yes
P(3) Ir(1) C(1) 96.29(8) yes
Si(1) Ir(1) C(1) 174.12(8) yes
Ir(1) P(1) C(3) 109.41(8) yes
Ir(1) P(1) C(8) 114.77(8) yes
Ir(1) P(1) C(14) 119.64(7) yes
C(3) P(1) C(8) 108.01(11) yes
C(3) P(1) C(14) 103.44(11) yes
C(8) P(1) C(14) 100.43(11) yes
Ir(1) P(2) C(21) 108.61(8) yes
Ir(1) P(2) C(26) 120.34(8) yes
Ir(1) P(2) C(32) 114.29(8) yes
C(21) P(2) C(26) 103.41(10) yes
C(21) P(2) C(32) 103.34(11) yes
C(26) P(2) C(32) 105.08(11) yes
Ir(1) P(3) C(39) 111.29(7) yes
Ir(1) P(3) C(44) 119.59(8) yes
Ir(1) P(3) C(50) 112.57(7) yes
C(39) P(3) C(44) 107.50(11) yes
C(39) P(3) C(50) 100.27(11) yes
C(44) P(3) C(50) 103.66(10) yes
Ir(1) Si(1) C(2) 108.44(8) yes
Ir(1) Si(1) C(20) 107.38(7) yes
Ir(1) Si(1) C(38) 109.52(7) yes
C(2) Si(1) C(20) 107.72(10) yes
C(2) Si(1) C(38) 109.71(11) yes
C(20) Si(1) C(38) 113.92(10) yes
Ir(1) C(1) O(1) 173.6(2) yes
Si(1) C(2) C(3) 119.27(17) yes
Si(1) C(2) C(7) 122.15(19) yes
C(3) C(2) C(7) 118.6(2) yes
P(1) C(3) C(2) 117.52(18) yes
P(1) C(3) C(4) 122.58(19) yes
C(2) C(3) C(4) 119.9(2) yes
C(3) C(4) C(5) 119.9(2) yes
C(4) C(5) C(6) 120.9(2) yes
C(5) C(6) C(7) 119.6(2) yes
C(2) C(7) C(6) 121.0(2) yes
P(1) C(8) C(9) 117.3(2) yes
P(1) C(8) C(13) 124.6(2) yes
C(9) C(8) C(13) 117.9(2) yes
C(8) C(9) C(10) 121.4(2) yes
C(9) C(10) C(11) 120.1(2) yes
C(10) C(11) C(12) 119.2(3) yes
C(11) C(12) C(13) 121.0(3) yes
C(8) C(13) C(12) 120.3(2) yes
P(1) C(14) C(15) 119.27(19) yes
P(1) C(14) C(19) 121.94(19) yes
C(15) C(14) C(19) 118.8(2) yes
C(14) C(15) C(16) 120.0(2) yes
C(15) C(16) C(17) 120.8(2) yes
C(16) C(17) C(18) 119.4(2) yes
C(17) C(18) C(19) 120.5(2) yes
C(14) C(19) C(18) 120.5(2) yes
Si(1) C(20) C(21) 114.88(17) yes
Si(1) C(20) C(25) 126.7(2) yes
C(21) C(20) C(25) 118.3(2) yes
P(2) C(21) C(20) 118.41(18) yes
P(2) C(21) C(22) 121.05(19) yes
C(20) C(21) C(22) 120.5(2) yes
C(21) C(22) C(23) 120.0(2) yes
C(22) C(23) C(24) 119.7(2) yes
C(23) C(24) C(25) 120.5(2) yes
C(20) C(25) C(24) 120.9(2) yes
P(2) C(26) C(27) 121.16(18) yes
P(2) C(26) C(31) 119.36(19) yes
C(27) C(26) C(31) 119.3(2) yes
C(26) C(27) C(28) 120.2(2) yes
C(27) C(28) C(29) 120.5(2) yes
C(28) C(29) C(30) 119.8(2) yes
C(29) C(30) C(31) 120.1(2) yes
C(26) C(31) C(30) 120.1(2) yes
P(2) C(32) C(33) 120.2(2) yes
P(2) C(32) C(37) 121.29(19) yes
C(33) C(32) C(37) 118.1(2) yes
C(32) C(33) C(34) 120.6(2) yes
C(33) C(34) C(35) 120.2(2) yes
C(34) C(35) C(36) 119.8(2) yes
C(35) C(36) C(37) 120.1(2) yes
C(32) C(37) C(36) 121.2(2) yes
Si(1) C(38) C(39) 116.95(17) yes
Si(1) C(38) C(43) 125.14(18) yes
C(39) C(38) C(43) 117.9(2) yes
P(3) C(39) C(38) 118.34(18) yes
P(3) C(39) C(40) 120.48(17) yes
C(38) C(39) C(40) 121.0(2) yes
C(39) C(40) C(41) 119.6(2) yes
C(40) C(41) C(42) 120.1(2) yes
C(41) C(42) C(43) 120.2(2) yes
C(38) C(43) C(42) 121.2(2) yes
P(3) C(44) C(45) 117.56(18) yes
P(3) C(44) C(49) 123.18(18) yes
C(45) C(44) C(49) 119.3(2) yes
C(44) C(45) C(46) 120.4(2) yes
C(45) C(46) C(47) 120.2(2) yes
C(46) C(47) C(48) 119.7(2) yes
C(47) C(48) C(49) 120.5(2) yes
C(44) C(49) C(48) 119.9(2) yes
P(3) C(50) C(51) 118.68(18) yes
P(3) C(50) C(55) 122.50(19) yes
C(51) C(50) C(55) 118.5(2) yes
C(50) C(51) C(52) 120.9(2) yes
C(51) C(52) C(53) 120.1(2) yes
C(52) C(53) C(54) 120.0(2) yes
C(53) C(54) C(55) 120.3(2) yes
C(50) C(55) C(54) 120.2(2) yes
Cl(1) C(56) Cl(2) 114.0(2) yes
F(1) B(1) F(2) 110.9(3) yes
F(1) B(1) F(3) 109.1(3) yes
F(1) B(1) F(4) 107.6(4) yes
F(2) B(1) F(3) 109.3(3) yes
F(2) B(1) F(4) 108.3(4) yes
F(3) B(1) F(4) 111.7(4) yes
P(1) Ir(1) H(1) 166.2 no
P(2) Ir(1) H(1) 73.6 no
P(3) Ir(1) H(1) 79.6 no
Si(1) Ir(1) H(1) 83.4 no
C(1) Ir(1) H(1) 90.8 no
C(3) C(4) H(2) 119.8 no
C(5) C(4) H(2) 120.2 no
C(4) C(5) H(3) 120.0 no
C(6) C(5) H(3) 119.1 no
C(5) C(6) H(4) 120.2 no
C(7) C(6) H(4) 120.2 no
C(2) C(7) H(5) 119.6 no
C(6) C(7) H(5) 119.4 no
C(8) C(9) H(6) 119.3 no
C(10) C(9) H(6) 119.4 no
C(9) C(10) H(7) 120.2 no
C(11) C(10) H(7) 119.7 no
C(10) C(11) H(8) 120.3 no
C(12) C(11) H(8) 120.6 no
C(11) C(12) H(9) 119.6 no
C(13) C(12) H(9) 119.3 no
C(8) C(13) H(10) 119.5 no
C(12) C(13) H(10) 120.2 no
C(14) C(15) H(11) 120.1 no
C(16) C(15) H(11) 119.9 no
C(15) C(16) H(12) 119.4 no
C(17) C(16) H(12) 119.8 no
C(16) C(17) H(13) 119.8 no
C(18) C(17) H(13) 120.8 no
C(17) C(18) H(14) 119.6 no
C(19) C(18) H(14) 119.9 no
C(14) C(19) H(15) 119.7 no
C(18) C(19) H(15) 119.8 no
C(21) C(22) H(16) 119.9 no
C(23) C(22) H(16) 120.1 no
C(22) C(23) H(17) 120.3 no
C(24) C(23) H(17) 120.1 no
C(23) C(24) H(18) 119.5 no
C(25) C(24) H(18) 119.9 no
C(20) C(25) H(19) 119.4 no
C(24) C(25) H(19) 119.7 no
C(26) C(27) H(20) 119.6 no
C(28) C(27) H(20) 120.2 no
C(27) C(28) H(21) 119.7 no
C(29) C(28) H(21) 119.8 no
C(28) C(29) H(22) 120.7 no
C(30) C(29) H(22) 119.5 no
C(29) C(30) H(23) 119.8 no
C(31) C(30) H(23) 120.1 no
C(26) C(31) H(24) 120.2 no
C(30) C(31) H(24) 119.7 no
C(32) C(33) H(25) 119.7 no
C(34) C(33) H(25) 119.7 no
C(33) C(34) H(26) 120.0 no
C(35) C(34) H(26) 119.8 no
C(34) C(35) H(27) 119.8 no
C(36) C(35) H(27) 120.4 no
C(35) C(36) H(28) 120.0 no
C(37) C(36) H(28) 119.9 no
C(32) C(37) H(29) 119.1 no
C(36) C(37) H(29) 119.7 no
C(39) C(40) H(30) 119.9 no
C(41) C(40) H(30) 120.6 no
C(40) C(41) H(31) 119.8 no
C(42) C(41) H(31) 120.2 no
C(41) C(42) H(32) 120.3 no
C(43) C(42) H(32) 119.5 no
C(38) C(43) H(33) 119.4 no
C(42) C(43) H(33) 119.4 no
C(44) C(45) H(34) 119.7 no
C(46) C(45) H(34) 119.9 no
C(45) C(46) H(35) 120.1 no
C(47) C(46) H(35) 119.7 no
C(46) C(47) H(36) 119.9 no
C(48) C(47) H(36) 120.3 no
C(47) C(48) H(37) 119.8 no
C(49) C(48) H(37) 119.7 no
C(44) C(49) H(38) 119.8 no
C(48) C(49) H(38) 120.4 no
C(50) C(51) H(39) 119.1 no
C(52) C(51) H(39) 120.0 no
C(51) C(52) H(40) 119.8 no
C(53) C(52) H(40) 120.1 no
C(52) C(53) H(41) 120.5 no
C(54) C(53) H(41) 119.6 no
C(53) C(54) H(42) 119.7 no
C(55) C(54) H(42) 120.0 no
C(50) C(55) H(43) 120.0 no
C(54) C(55) H(43) 119.8 no
Cl(1) C(56) H(44) 108.2 no
Cl(1) C(56) H(45) 108.4 no
Cl(2) C(56) H(44) 108.2 no
Cl(2) C(56) H(45) 108.5 no
H(44) C(56) H(45) 109.5 no

loop_
_geom_bond_atom_site_label_1
_geom_bond_atom_site_label_2
_geom_bond_distance
_geom_bond_publ_flag
Ir(1) P(1) 2.3966(5) yes
Ir(1) P(2) 2.3341(5) yes
Ir(1) P(3) 2.3276(5) yes
Ir(1) Si(1) 2.3559(5) yes
Ir(1) C(1) 1.965(2) yes
Cl(1) C(56) 1.751(3) yes
Cl(2) C(56) 1.723(3) yes
P(1) C(3) 1.837(2) yes
P(1) C(8) 1.836(2) yes
P(1) C(14) 1.843(2) yes
P(2) C(21) 1.830(2) yes
P(2) C(26) 1.819(2) yes
P(2) C(32) 1.832(2) yes
P(3) C(39) 1.834(2) yes
P(3) C(44) 1.815(2) yes
P(3) C(50) 1.842(2) yes
Si(1) C(2) 1.876(2) yes
Si(1) C(20) 1.876(2) yes
Si(1) C(38) 1.883(2) yes
F(1) B(1) 1.314(5) yes
F(2) B(1) 1.358(4) yes
F(3) B(1) 1.339(6) yes
F(4) B(1) 1.311(6) yes
O(1) C(1) 1.124(3) yes
C(2) C(3) 1.403(3) yes
C(2) C(7) 1.398(3) yes
C(3) C(4) 1.398(3) yes
C(4) C(5) 1.378(4) yes
C(5) C(6) 1.377(4) yes
C(6) C(7) 1.385(4) yes
C(8) C(9) 1.394(3) yes
C(8) C(13) 1.394(3) yes
C(9) C(10) 1.380(4) yes
C(10) C(11) 1.381(4) yes
C(11) C(12) 1.381(4) yes
C(12) C(13) 1.383(4) yes
C(14) C(15) 1.395(3) yes
C(14) C(19) 1.389(3) yes
C(15) C(16) 1.384(4) yes
C(16) C(17) 1.384(4) yes
C(17) C(18) 1.370(4) yes
C(18) C(19) 1.390(4) yes
C(20) C(21) 1.400(3) yes
C(20) C(25) 1.398(3) yes
C(21) C(22) 1.398(3) yes
C(22) C(23) 1.388(3) yes
C(23) C(24) 1.385(4) yes
C(24) C(25) 1.383(4) yes
C(26) C(27) 1.390(3) yes
C(26) C(31) 1.391(3) yes
C(27) C(28) 1.381(4) yes
C(28) C(29) 1.381(4) yes
C(29) C(30) 1.382(4) yes
C(30) C(31) 1.392(3) yes
C(32) C(33) 1.393(3) yes
C(32) C(37) 1.396(3) yes
C(33) C(34) 1.387(3) yes
C(34) C(35) 1.381(4) yes
C(35) C(36) 1.378(4) yes
C(36) C(37) 1.380(4) yes
C(38) C(39) 1.399(3) yes
C(38) C(43) 1.405(3) yes
C(39) C(40) 1.395(3) yes
C(40) C(41) 1.390(3) yes
C(41) C(42) 1.387(3) yes
C(42) C(43) 1.377(3) yes
C(44) C(45) 1.395(3) yes
C(44) C(49) 1.387(3) yes
C(45) C(46) 1.379(3) yes
C(46) C(47) 1.385(4) yes
C(47) C(48) 1.377(4) yes
C(48) C(49) 1.392(3) yes
C(50) C(51) 1.391(3) yes
C(50) C(55) 1.392(3) yes
C(51) C(52) 1.378(3) yes
C(52) C(53) 1.385(4) yes
C(53) C(54) 1.367(4) yes
C(54) C(55) 1.399(3) yes
Ir(1) H(1) 1.553 no
C(4) H(2) 0.950 no
C(5) H(3) 0.950 no
C(6) H(4) 0.950 no
C(7) H(5) 0.950 no
C(9) H(6) 0.950 no
C(10) H(7) 0.950 no
C(11) H(8) 0.950 no
C(12) H(9) 0.950 no
C(13) H(10) 0.950 no
C(15) H(11) 0.950 no
C(16) H(12) 0.950 no
C(17) H(13) 0.950 no
C(18) H(14) 0.950 no
C(19) H(15) 0.950 no
C(22) H(16) 0.950 no
C(23) H(17) 0.950 no
C(24) H(18) 0.950 no
C(25) H(19) 0.950 no
C(27) H(20) 0.950 no
C(28) H(21) 0.950 no
C(29) H(22) 0.950 no
C(30) H(23) 0.950 no
C(31) H(24) 0.950 no
C(33) H(25) 0.950 no
C(34) H(26) 0.950 no
C(35) H(27) 0.950 no
C(36) H(28) 0.950 no
C(37) H(29) 0.950 no
C(40) H(30) 0.950 no
C(41) H(31) 0.950 no
C(42) H(32) 0.950 no
C(43) H(33) 0.950 no
C(45) H(34) 0.950 no
C(46) H(35) 0.950 no
C(47) H(36) 0.950 no
C(48) H(37) 0.950 no
C(49) H(38) 0.950 no
C(51) H(39) 0.950 no
C(52) H(40) 0.950 no
C(53) H(41) 0.950 no
C(54) H(42) 0.950 no
C(55) H(43) 0.950 no
C(56) H(44) 0.950 no
C(56) H(45) 0.950 no

loop_
_geom_contact_atom_site_label_1
_geom_contact_atom_site_label_2
_geom_contact_distance
_geom_contact_site_symmetry_2
Ir(1) O(1) 3.084(2) .
Ir(1) C(2) 3.445(2) .
Ir(1) C(3) 3.470(2) .
Ir(1) C(8) 3.578(2) .
Ir(1) C(20) 3.422(2) .
Ir(1) C(21) 3.395(2) .
Ir(1) C(32) 3.510(2) .
Ir(1) C(38) 3.473(2) .
Ir(1) C(39) 3.447(2) .
Ir(1) C(44) 3.589(2) .
Ir(1) C(50) 3.479(2) .
Cl(1) Cl(2) 2.9136(14) .
Cl(1) C(21) 3.587(2) .
Cl(1) C(22) 3.567(2) .
Cl(1) C(33) 3.455(2) .
Cl(2) Cl(1) 2.9136(14) .
Cl(2) C(18) 3.494(3) 2_555
Cl(2) C(19) 3.481(2) 2_555
P(1) Si(1) 3.1693(8) .
P(1) C(1) 3.401(2) .
P(1) C(2) 2.779(2) .
P(1) C(4) 2.845(2) .
P(1) C(9) 2.769(2) .
P(1) C(13) 2.868(3) .
P(1) C(15) 2.802(2) .
P(1) C(19) 2.835(2) .
P(2) Si(1) 3.0650(9) .
P(2) C(1) 3.200(2) .
P(2) C(20) 2.784(2) .
P(2) C(22) 2.819(2) .
P(2) C(27) 2.803(2) .
P(2) C(31) 2.779(2) .
P(2) C(33) 2.804(2) .
P(2) C(37) 2.821(2) .
P(3) Si(1) 3.1241(8) .
P(3) C(1) 3.206(2) .
P(3) C(38) 2.785(2) .
P(3) C(40) 2.812(2) .
P(3) C(45) 2.754(2) .
P(3) C(49) 2.824(2) .
P(3) C(51) 2.791(2) .
P(3) C(55) 2.844(2) .
Si(1) P(1) 3.1693(8) .
Si(1) P(2) 3.0650(9) .
Si(1) P(3) 3.1241(8) .
Si(1) C(3) 2.840(2) .
Si(1) C(7) 2.875(2) .
Si(1) C(21) 2.773(2) .
Si(1) C(25) 2.934(2) .
Si(1) C(39) 2.809(2) .
Si(1) C(43) 2.926(2) .
F(1) F(2) 2.201(3) .
F(1) F(3) 2.161(4) .
F(1) F(4) 2.118(6) .
F(1) O(1) 3.045(3) 1_655
F(1) C(1) 3.586(3) 1_655
F(1) C(30) 3.587(4) 4_554
F(1) C(45) 3.105(3) 1_655
F(1) C(46) 3.208(4) 1_655
F(2) F(1) 2.201(3) .
F(2) F(3) 2.200(4) .
F(2) F(4) 2.164(5) .
F(2) C(25) 3.400(3) .
F(2) C(36) 3.276(4) 2_545
F(2) C(43) 3.362(3) .
F(3) F(1) 2.161(4) .
F(3) F(2) 2.200(4) .
F(3) F(4) 2.193(6) .
F(3) O(1) 3.330(3) 1_655
F(3) C(18) 3.533(4) 2_555
F(3) C(24) 3.559(4) .
F(4) F(1) 2.118(6) .
F(4) F(2) 2.164(5) .
F(4) F(3) 2.193(6) .
F(4) O(1) 3.570(6) 1_655
F(4) C(9) 3.580(5) 1_655
F(4) C(10) 3.587(5) 1_655
F(4) C(52) 3.554(5) 4_555
F(4) C(53) 3.393(5) 4_555
O(1) Ir(1) 3.084(2) .
O(1) F(1) 3.045(3) 1_455
O(1) F(3) 3.330(3) 1_455
O(1) F(4) 3.570(6) 1_455
O(1) C(33) 3.459(3) .
O(1) B(1) 3.510(4) 1_455
C(1) P(1) 3.401(2) .
C(1) P(2) 3.200(2) .
C(1) P(3) 3.206(2) .
C(1) F(1) 3.586(3) 1_455
C(1) C(9) 3.422(4) .
C(1) C(32) 3.481(3) .
C(1) C(33) 3.289(3) .
C(2) Ir(1) 3.445(2) .
C(2) P(1) 2.779(2) .
C(2) C(4) 2.425(3) .
C(2) C(5) 2.786(3) .
C(2) C(6) 2.422(3) .
C(2) C(20) 3.030(3) .
C(2) C(38) 3.074(3) .
C(3) Ir(1) 3.470(2) .
C(3) Si(1) 2.840(2) .
C(3) C(5) 2.403(3) .
C(3) C(6) 2.783(3) .
C(3) C(7) 2.408(3) .
C(3) C(8) 2.971(3) .
C(3) C(13) 3.258(3) .
C(3) C(14) 2.888(3) .
C(3) C(19) 3.072(3) .
C(4) P(1) 2.845(2) .
C(4) C(2) 2.425(3) .
C(4) C(6) 2.396(4) .
C(4) C(7) 2.769(4) .
C(4) C(8) 3.407(3) .
C(4) C(13) 3.176(4) .
C(4) C(14) 3.393(3) .
C(4) C(19) 3.205(3) .
C(5) C(2) 2.786(3) .
C(5) C(3) 2.403(3) .
C(5) C(7) 2.387(4) .
C(6) C(2) 2.422(3) .
C(6) C(3) 2.783(3) .
C(6) C(4) 2.396(4) .
C(7) Si(1) 2.875(2) .
C(7) C(3) 2.408(3) .
C(7) C(4) 2.769(4) .
C(7) C(5) 2.387(4) .
C(7) C(20) 3.508(3) .
C(7) C(53) 3.578(4) 4_555
C(8) Ir(1) 3.578(2) .
C(8) C(3) 2.971(3) .
C(8) C(4) 3.407(3) .
C(8) C(10) 2.420(4) .
C(8) C(11) 2.799(4) .
C(8) C(12) 2.409(4) .
C(8) C(14) 2.827(3) .
C(8) C(15) 3.254(3) .
C(8) C(26) 3.447(3) .
C(8) C(27) 3.424(3) .
C(9) P(1) 2.769(2) .
C(9) F(4) 3.580(5) 1_455
C(9) C(1) 3.422(4) .
C(9) C(11) 2.392(4) .
C(9) C(12) 2.746(4) .
C(9) C(13) 2.389(4) .
C(9) C(14) 3.412(3) .
C(9) C(15) 3.262(3) .
C(9) C(27) 3.561(3) .
C(10) F(4) 3.587(5) 1_455
C(10) C(8) 2.420(4) .
C(10) C(12) 2.382(4) .
C(10) C(13) 2.768(4) .
C(10) C(47) 3.510(4) 2_455
C(10) C(52) 3.476(4) 4_455
C(11) C(8) 2.799(4) .
C(11) C(9) 2.392(4) .
C(11) C(13) 2.406(4) .
C(11) C(28) 3.556(4) .
C(12) C(8) 2.409(4) .
C(12) C(9) 2.746(4) .
C(12) C(10) 2.382(4) .
C(12) C(28) 3.257(4) .
C(12) C(29) 3.330(4) .
C(13) P(1) 2.868(3) .
C(13) C(3) 3.258(3) .
C(13) C(4) 3.176(4) .
C(13) C(9) 2.389(4) .
C(13) C(10) 2.768(4) .
C(13) C(11) 2.406(4) .
C(13) C(27) 3.514(3) .
C(13) C(28) 3.391(3) .
C(13) C(29) 3.356(4) .
C(13) C(30) 3.462(4) .
C(14) C(3) 2.888(3) .
C(14) C(4) 3.393(3) .
C(14) C(8) 2.827(3) .
C(14) C(9) 3.412(3) .
C(14) C(16) 2.406(4) .
C(14) C(17) 2.790(4) .
C(14) C(18) 2.413(3) .
C(14) C(44) 3.522(3) .
C(15) P(1) 2.802(2) .
C(15) C(8) 3.254(3) .
C(15) C(9) 3.262(3) .
C(15) C(17) 2.407(4) .
C(15) C(18) 2.766(4) .
C(15) C(19) 2.396(3) .
C(15) C(44) 3.492(3) .
C(15) C(45) 3.248(3) .
C(15) C(46) 3.452(3) .
C(15) C(56) 3.533(4) 4_455
C(16) C(14) 2.406(4) .
C(16) C(18) 2.378(4) .
C(16) C(19) 2.755(4) .
C(16) C(46) 3.304(3) .
C(16) C(47) 3.338(4) .
C(16) C(56) 3.583(4) 4_455
C(17) C(14) 2.790(4) .
C(17) C(15) 2.407(4) .
C(17) C(19) 2.396(4) .
C(17) C(47) 3.591(4) .
C(17) C(48) 3.562(4) .
C(18) Cl(2) 3.494(3) 2_545
C(18) F(3) 3.533(4) 2_545
C(18) C(14) 2.413(3) .
C(18) C(15) 2.766(4) .
C(18) C(16) 2.378(4) .
C(19) Cl(2) 3.481(2) 2_545
C(19) P(1) 2.835(2) .
C(19) C(3) 3.072(3) .
C(19) C(4) 3.205(3) .
C(19) C(15) 2.396(3) .
C(19) C(16) 2.755(4) .
C(19) C(17) 2.396(4) .
C(20) Ir(1) 3.422(2) .
C(20) P(2) 2.784(2) .
C(20) C(2) 3.030(3) .
C(20) C(7) 3.508(3) .
C(20) C(22) 2.430(3) .
C(20) C(23) 2.804(3) .
C(20) C(24) 2.419(3) .
C(20) C(38) 3.151(3) .
C(21) Ir(1) 3.395(2) .
C(21) Cl(1) 3.587(2) .
C(21) Si(1) 2.773(2) .
C(21) C(23) 2.413(3) .
C(21) C(24) 2.773(3) .
C(21) C(25) 2.403(3) .
C(21) C(26) 2.864(3) .
C(21) C(31) 3.100(3) .
C(21) C(32) 2.873(3) .
C(21) C(37) 3.569(3) .
C(22) Cl(1) 3.567(2) .
C(22) P(2) 2.819(2) .
C(22) C(20) 2.430(3) .
C(22) C(24) 2.397(3) .
C(22) C(25) 2.775(3) .
C(22) C(26) 3.436(3) .
C(22) C(31) 3.566(3) .
C(22) C(32) 3.203(3) .
C(22) C(37) 3.389(3) .
C(23) C(20) 2.804(3) .
C(23) C(21) 2.413(3) .
C(23) C(25) 2.403(4) .
C(24) F(3) 3.559(4) .
C(24) C(20) 2.419(3) .
C(24) C(21) 2.773(3) .
C(24) C(22) 2.397(3) .
C(24) C(53) 3.572(3) 4_555
C(24) C(54) 3.570(3) 4_555
C(25) Si(1) 2.934(2) .
C(25) F(2) 3.400(3) .
C(25) C(21) 2.403(3) .
C(25) C(22) 2.775(3) .
C(25) C(23) 2.403(4) .
C(25) C(53) 3.561(3) 4_555
C(26) C(8) 3.447(3) .
C(26) C(21) 2.864(3) .
C(26) C(22) 3.436(3) .
C(26) C(28) 2.403(3) .
C(26) C(29) 2.782(3) .
C(26) C(30) 2.411(3) .
C(26) C(32) 2.898(3) .
C(26) C(37) 3.161(3) .
C(27) P(2) 2.803(2) .
C(27) C(8) 3.424(3) .
C(27) C(9) 3.561(3) .
C(27) C(13) 3.514(3) .
C(27) C(29) 2.398(3) .
C(27) C(30) 2.769(3) .
C(27) C(31) 2.400(3) .
C(27) C(32) 3.251(3) .
C(27) C(37) 3.192(4) .
C(28) C(11) 3.556(4) .
C(28) C(12) 3.257(4) .
C(28) C(13) 3.391(3) .
C(28) C(26) 2.403(3) .
C(28) C(29) 3.532(4) 3_566
C(28) C(30) 2.391(4) .
C(28) C(31) 2.766(3) .
C(29) C(12) 3.330(4) .
C(29) C(13) 3.356(4) .
C(29) C(26) 2.782(3) .
C(29) C(27) 2.398(3) .
C(29) C(28) 3.532(4) 3_566
C(29) C(31) 2.404(3) .
C(30) F(1) 3.587(4) 4_455
C(30) C(13) 3.462(4) .
C(30) C(26) 2.411(3) .
C(30) C(27) 2.769(3) .
C(30) C(28) 2.391(4) .
C(31) P(2) 2.779(2) .
C(31) C(21) 3.100(3) .
C(31) C(22) 3.566(3) .
C(31) C(27) 2.400(3) .
C(31) C(28) 2.766(3) .
C(31) C(29) 2.404(3) .
C(32) Ir(1) 3.510(2) .
C(32) C(1) 3.481(3) .
C(32) C(21) 2.873(3) .
C(32) C(22) 3.203(3) .
C(32) C(26) 2.898(3) .
C(32) C(27) 3.251(3) .
C(32) C(34) 2.415(3) .
C(32) C(35) 2.792(3) .
C(32) C(36) 2.418(3) .
C(33) Cl(1) 3.455(2) .
C(33) P(2) 2.804(2) .
C(33) O(1) 3.459(3) .
C(33) C(1) 3.289(3) .
C(33) C(35) 2.400(4) .
C(33) C(36) 2.765(3) .
C(33) C(37) 2.391(3) .
C(34) C(32) 2.415(3) .
C(34) C(36) 2.387(4) .
C(34) C(37) 2.757(4) .
C(35) C(32) 2.792(3) .
C(35) C(33) 2.400(4) .
C(35) C(37) 2.389(4) .
C(36) F(2) 3.276(4) 2_555
C(36) C(32) 2.418(3) .
C(36) C(33) 2.765(3) .
C(36) C(34) 2.387(4) .
C(37) P(2) 2.821(2) .
C(37) C(21) 3.569(3) .
C(37) C(22) 3.389(3) .
C(37) C(26) 3.161(3) .
C(37) C(27) 3.192(4) .
C(37) C(33) 2.391(3) .
C(37) C(34) 2.757(4) .
C(37) C(35) 2.389(4) .
C(38) Ir(1) 3.473(2) .
C(38) P(3) 2.785(2) .
C(38) C(2) 3.074(3) .
C(38) C(20) 3.151(3) .
C(38) C(40) 2.432(3) .
C(38) C(41) 2.803(3) .
C(38) C(42) 2.423(3) .
C(39) Ir(1) 3.447(2) .
C(39) Si(1) 2.809(2) .
C(39) C(41) 2.406(3) .
C(39) C(42) 2.773(3) .
C(39) C(43) 2.402(3) .
C(39) C(44) 2.943(3) .
C(39) C(49) 3.188(3) .
C(39) C(50) 2.822(3) .
C(39) C(51) 3.297(3) .
C(40) P(3) 2.812(2) .
C(40) C(38) 2.432(3) .
C(40) C(42) 2.405(3) .
C(40) C(43) 2.776(3) .
C(40) C(44) 3.395(3) .
C(40) C(49) 3.263(3) .
C(40) C(50) 3.226(3) .
C(41) C(38) 2.803(3) .
C(41) C(39) 2.406(3) .
C(41) C(43) 2.396(3) .
C(42) C(38) 2.423(3) .
C(42) C(39) 2.773(3) .
C(42) C(40) 2.405(3) .
C(43) Si(1) 2.926(2) .
C(43) F(2) 3.362(3) .
C(43) C(39) 2.402(3) .
C(43) C(40) 2.776(3) .
C(43) C(41) 2.396(3) .
C(44) Ir(1) 3.589(2) .
C(44) C(14) 3.522(3) .
C(44) C(15) 3.492(3) .
C(44) C(39) 2.943(3) .
C(44) C(40) 3.395(3) .
C(44) C(46) 2.407(3) .
C(44) C(47) 2.781(3) .
C(44) C(48) 2.405(3) .
C(44) C(50) 2.875(3) .
C(44) C(55) 3.076(3) .
C(45) P(3) 2.754(2) .
C(45) F(1) 3.105(3) 1_455
C(45) C(15) 3.248(3) .
C(45) C(47) 2.396(3) .
C(45) C(48) 2.762(3) .
C(45) C(49) 2.400(3) .
C(45) C(50) 3.358(3) .
C(45) C(55) 3.202(3) .
C(46) F(1) 3.208(4) 1_455
C(46) C(15) 3.452(3) .
C(46) C(16) 3.304(3) .
C(46) C(44) 2.407(3) .
C(46) C(48) 2.389(3) .
C(46) C(49) 2.771(3) .
C(47) C(10) 3.510(4) 2_445
C(47) C(16) 3.338(4) .
C(47) C(17) 3.591(4) .
C(47) C(44) 2.781(3) .
C(47) C(45) 2.396(3) .
C(47) C(49) 2.404(3) .
C(48) C(17) 3.562(4) .
C(48) C(44) 2.405(3) .
C(48) C(45) 2.762(3) .
C(48) C(46) 2.389(3) .
C(49) P(3) 2.824(2) .
C(49) C(39) 3.188(3) .
C(49) C(40) 3.263(3) .
C(49) C(45) 2.400(3) .
C(49) C(46) 2.771(3) .
C(49) C(47) 2.404(3) .
C(50) Ir(1) 3.479(2) .
C(50) C(39) 2.822(3) .
C(50) C(40) 3.226(3) .
C(50) C(44) 2.875(3) .
C(50) C(45) 3.358(3) .
C(50) C(52) 2.409(3) .
C(50) C(53) 2.788(3) .
C(50) C(54) 2.419(3) .
C(51) P(3) 2.791(2) .
C(51) C(39) 3.297(3) .
C(51) C(53) 2.394(3) .
C(51) C(54) 2.759(3) .
C(51) C(55) 2.392(3) .
C(52) F(4) 3.554(5) 4_454
C(52) C(10) 3.476(4) 4_554
C(52) C(50) 2.409(3) .
C(52) C(54) 2.383(4) .
C(52) C(55) 2.765(4) .
C(53) F(4) 3.393(5) 4_454
C(53) C(7) 3.578(4) 4_454
C(53) C(24) 3.572(4) 4_454
C(53) C(25) 3.561(3) 4_454
C(53) C(50) 2.788(3) .
C(53) C(51) 2.394(3) .
C(53) C(55) 2.399(4) .
C(54) C(24) 3.570(3) 4_454
C(54) C(50) 2.419(3) .
C(54) C(51) 2.759(3) .
C(54) C(52) 2.383(4) .
C(55) P(3) 2.844(2) .
C(55) C(44) 3.076(3) .
C(55) C(45) 3.202(3) .
C(55) C(51) 2.392(3) .
C(55) C(52) 2.765(4) .
C(55) C(53) 2.399(4) .
C(56) C(15) 3.533(4) 4_554
C(56) C(16) 3.583(4) 4_554
B(1) O(1) 3.510(4) 1_655
Ir(1) H(6) 3.469 .
Ir(1) H(25) 3.131 .
Ir(1) H(39) 3.434 .
Cl(1) H(25) 3.364 .
Cl(1) H(26) 3.237 3_565
Cl(1) H(27) 2.983 3_565
Cl(1) H(39) 3.139 .
Cl(1) H(40) 3.560 .
Cl(1) H(44) 2.237 .
Cl(1) H(45) 2.240 .
Cl(2) H(2) 3.543 2_555
Cl(2) H(2) 3.046 4_554
Cl(2) H(3) 3.456 2_555
Cl(2) H(14) 2.943 2_555
Cl(2) H(15) 2.922 2_555
Cl(2) H(44) 2.212 .
Cl(2) H(45) 2.216 .
P(1) H(2) 2.950 .
P(1) H(6) 2.821 .
P(1) H(10) 2.988 .
P(1) H(11) 2.882 .
P(1) H(15) 2.930 .
P(2) H(1) 2.410 .
P(2) H(16) 2.912 .
P(2) H(20) 2.895 .
P(2) H(24) 2.865 .
P(2) H(25) 2.890 .
P(2) H(29) 2.908 .
P(3) H(1) 2.554 .
P(3) H(30) 2.899 .
P(3) H(34) 2.817 .
P(3) H(38) 2.936 .
P(3) H(39) 2.850 .
P(3) H(43) 2.951 .
Si(1) H(1) 2.668 .
Si(1) H(5) 2.964 .
Si(1) H(19) 3.063 .
Si(1) H(24) 3.576 .
Si(1) H(33) 3.039 .
F(1) H(6) 3.593 1_655
F(1) H(11) 3.095 1_655
F(1) H(22) 3.063 4_554
F(1) H(23) 2.945 4_554
F(1) H(28) 3.524 2_545
F(1) H(34) 2.483 1_655
F(1) H(35) 2.706 1_655
F(2) H(9) 2.795 4_554
F(2) H(19) 2.504 .
F(2) H(22) 3.053 4_554
F(2) H(28) 2.420 2_545
F(2) H(29) 3.401 2_545
F(2) H(32) 3.486 .
F(2) H(33) 2.591 .
F(2) H(41) 3.379 4_555
F(3) H(9) 2.987 4_554
F(3) H(10) 3.124 4_554
F(3) H(13) 3.240 2_555
F(3) H(14) 2.786 2_555
F(3) H(18) 2.811 .
F(3) H(19) 3.259 .
F(4) H(6) 2.970 1_655
F(4) H(7) 2.983 1_655
F(4) H(11) 3.356 1_655
F(4) H(18) 3.472 .
F(4) H(19) 3.552 .
F(4) H(28) 2.916 2_545
F(4) H(37) 3.528 2_555
F(4) H(40) 3.089 4_555
F(4) H(41) 2.769 4_555
O(1) H(1) 3.417 .
O(1) H(3) 3.413 4_454
O(1) H(6) 2.870 .
O(1) H(13) 2.700 2_455
O(1) H(25) 3.025 .
O(1) H(34) 3.069 .
C(1) H(1) 2.521 .
C(1) H(6) 2.652 .
C(1) H(11) 3.520 .
C(1) H(25) 2.760 .
C(1) H(34) 2.924 .
C(2) H(2) 3.281 .
C(2) H(4) 3.277 .
C(2) H(5) 2.041 .
C(2) H(15) 3.399 .
C(2) H(24) 3.082 .
C(2) H(33) 3.576 .
C(3) H(2) 2.044 .
C(3) H(3) 3.262 .
C(3) H(5) 3.268 .
C(3) H(10) 2.804 .
C(3) H(15) 2.585 .
C(3) H(24) 3.368 .
C(4) H(3) 2.027 .
C(4) H(4) 3.252 .
C(4) H(10) 2.463 .
C(4) H(15) 2.612 .
C(5) H(2) 2.030 .
C(5) H(4) 2.029 .
C(5) H(5) 3.242 .
C(5) H(10) 3.430 .
C(5) H(15) 3.464 .
C(6) H(2) 3.253 .
C(6) H(3) 2.017 .
C(6) H(5) 2.028 .
C(6) H(26) 3.366 4_555
C(7) H(3) 3.241 .
C(7) H(4) 2.035 .
C(7) H(24) 3.429 .
C(7) H(33) 3.394 .
C(7) H(41) 3.412 4_555
C(8) H(2) 3.130 .
C(8) H(6) 2.035 .
C(8) H(7) 3.275 .
C(8) H(9) 3.262 .
C(8) H(10) 2.038 .
C(8) H(11) 3.054 .
C(8) H(44) 2.953 4_455
C(9) H(7) 2.031 .
C(9) H(8) 3.251 .
C(9) H(10) 3.250 .
C(9) H(11) 2.698 .
C(9) H(20) 3.427 .
C(9) H(36) 3.374 2_455
C(9) H(44) 2.934 4_455
C(10) H(6) 2.023 .
C(10) H(8) 2.033 .
C(10) H(9) 3.240 .
C(10) H(36) 2.766 2_455
C(10) H(37) 3.348 2_455
C(10) H(40) 3.098 4_455
C(10) H(44) 2.872 4_455
C(11) H(6) 3.246 .
C(11) H(7) 2.027 .
C(11) H(9) 2.027 .
C(11) H(10) 3.261 .
C(11) H(21) 3.351 .
C(11) H(36) 3.276 2_455
C(11) H(39) 3.333 4_455
C(11) H(44) 2.833 4_455
C(12) H(7) 3.241 .
C(12) H(8) 2.036 .
C(12) H(10) 2.033 .
C(12) H(21) 3.346 .
C(12) H(22) 3.469 .
C(12) H(44) 2.866 4_455
C(13) H(2) 2.753 .
C(13) H(6) 3.248 .
C(13) H(8) 3.264 .
C(13) H(9) 2.025 .
C(13) H(44) 2.931 4_455
C(14) H(2) 3.176 .
C(14) H(6) 3.356 .
C(14) H(11) 2.043 .
C(14) H(12) 3.261 .
C(14) H(14) 3.268 .
C(14) H(15) 2.035 .
C(14) H(44) 3.573 4_455
C(14) H(45) 3.535 4_455
C(15) H(6) 3.001 .
C(15) H(12) 2.027 .
C(15) H(13) 3.260 .
C(15) H(15) 3.256 .
C(15) H(34) 3.461 .
C(15) H(44) 3.303 4_455
C(15) H(45) 3.000 4_455
C(16) H(11) 2.032 .
C(16) H(13) 2.030 .
C(16) H(14) 3.236 .
C(16) H(35) 3.563 .
C(16) H(45) 2.777 4_455
C(17) H(3) 3.060 3_556
C(17) H(11) 3.261 .
C(17) H(12) 2.031 .
C(17) H(14) 2.017 .
C(17) H(15) 3.250 .
C(17) H(45) 3.152 4_455
C(18) H(3) 3.413 3_556
C(18) H(12) 3.235 .
C(18) H(13) 2.028 .
C(18) H(15) 2.037 .
C(18) H(17) 3.513 2_545
C(18) H(18) 2.930 2_545
C(19) H(2) 3.003 .
C(19) H(11) 3.257 .
C(19) H(13) 3.259 .
C(19) H(14) 2.037 .
C(19) H(17) 3.077 2_545
C(19) H(18) 3.483 2_545
C(20) H(1) 3.065 .
C(20) H(5) 3.255 .
C(20) H(16) 3.285 .
C(20) H(18) 3.274 .
C(20) H(19) 2.040 .
C(20) H(24) 3.102 .
C(20) H(33) 3.498 .
C(20) H(42) 3.420 4_555
C(21) H(1) 2.983 .
C(21) H(16) 2.045 .
C(21) H(17) 3.273 .
C(21) H(19) 3.262 .
C(21) H(24) 2.674 .
C(21) H(29) 3.569 .
C(21) H(42) 3.421 4_555
C(22) H(17) 2.039 .
C(22) H(18) 3.253 .
C(22) H(24) 3.205 .
C(22) H(29) 3.280 .
C(22) H(42) 3.182 4_555
C(23) H(15) 3.268 2_555
C(23) H(16) 2.037 .
C(23) H(18) 2.029 .
C(23) H(19) 3.258 .
C(23) H(38) 3.272 2_555
C(23) H(42) 2.943 4_555
C(24) H(14) 3.109 2_555
C(24) H(16) 3.256 .
C(24) H(17) 2.034 .
C(24) H(19) 2.029 .
C(24) H(41) 2.955 4_555
C(24) H(42) 2.954 4_555
C(25) H(5) 3.274 .
C(25) H(9) 3.443 4_554
C(25) H(17) 3.259 .
C(25) H(18) 2.031 .
C(25) H(33) 3.212 .
C(25) H(41) 2.814 4_555
C(25) H(42) 3.191 4_555
C(26) H(16) 3.287 .
C(26) H(20) 2.035 .
C(26) H(21) 3.259 .
C(26) H(23) 3.269 .
C(26) H(24) 2.041 .
C(26) H(29) 2.705 .
C(26) H(32) 3.368 2_555
C(27) H(21) 2.028 .
C(27) H(22) 3.258 .
C(27) H(24) 3.261 .
C(27) H(29) 2.675 .
C(27) H(32) 3.388 2_555
C(27) H(35) 3.506 2_455
C(27) H(36) 3.097 2_455
C(28) H(9) 3.482 .
C(28) H(20) 2.033 .
C(28) H(21) 3.430 3_566
C(28) H(22) 2.037 .
C(28) H(22) 3.186 3_566
C(28) H(23) 3.248 .
C(28) H(29) 3.599 .
C(28) H(32) 3.442 2_555
C(28) H(32) 3.515 4_455
C(28) H(35) 3.435 2_455
C(28) H(36) 3.285 2_455
C(29) H(9) 3.259 .
C(29) H(10) 3.304 .
C(29) H(20) 3.256 .
C(29) H(21) 2.028 .
C(29) H(21) 3.079 3_566
C(29) H(23) 2.030 .
C(29) H(24) 3.258 .
C(29) H(32) 3.523 2_555
C(29) H(32) 3.566 4_455
C(29) H(35) 3.260 4_555
C(30) H(10) 3.108 .
C(30) H(21) 3.248 .
C(30) H(22) 2.027 .
C(30) H(24) 2.037 .
C(30) H(31) 3.079 2_555
C(30) H(32) 3.525 2_555
C(30) H(35) 3.355 4_555
C(31) H(10) 3.342 .
C(31) H(16) 3.595 .
C(31) H(20) 3.257 .
C(31) H(22) 3.259 .
C(31) H(23) 2.041 .
C(31) H(31) 3.436 2_555
C(31) H(32) 3.445 2_555
C(31) H(42) 3.403 4_555
C(32) H(1) 3.009 .
C(32) H(16) 2.867 .
C(32) H(20) 2.899 .
C(32) H(25) 2.038 .
C(32) H(26) 3.271 .
C(32) H(28) 3.272 .
C(32) H(29) 2.035 .
C(33) H(1) 2.781 .
C(33) H(26) 2.036 .
C(33) H(27) 3.256 .
C(33) H(29) 3.249 .
C(34) H(4) 3.390 4_454
C(34) H(12) 3.405 2_455
C(34) H(25) 2.033 .
C(34) H(26) 3.191 3_565
C(34) H(27) 2.028 .
C(34) H(28) 3.245 .
C(34) H(45) 3.285 3_565
C(35) H(12) 3.074 2_455
C(35) H(25) 3.254 .
C(35) H(26) 2.028 .
C(35) H(26) 3.464 3_565
C(35) H(28) 2.027 .
C(35) H(29) 3.245 .
C(35) H(40) 3.202 3_565
C(35) H(45) 3.117 3_565
C(36) H(5) 3.515 2_555
C(36) H(12) 3.026 2_455
C(36) H(16) 3.570 .
C(36) H(26) 3.244 .
C(36) H(27) 2.031 .
C(36) H(29) 2.026 .
C(36) H(33) 3.469 2_555
C(37) H(12) 3.326 2_455
C(37) H(16) 2.690 .
C(37) H(20) 2.857 .
C(37) H(25) 3.253 .
C(37) H(27) 3.249 .
C(37) H(28) 2.028 .
C(37) H(32) 3.406 2_555
C(37) H(33) 3.462 2_555
C(38) H(1) 3.475 .
C(38) H(5) 3.554 .
C(38) H(8) 3.196 4_554
C(38) H(19) 3.302 .
C(38) H(30) 3.285 .
C(38) H(32) 3.275 .
C(38) H(33) 2.045 .
C(38) H(39) 3.534 .
C(39) H(1) 3.431 .
C(39) H(8) 3.197 4_554
C(39) H(30) 2.042 .
C(39) H(31) 3.264 .
C(39) H(33) 3.261 .
C(39) H(38) 2.727 .
C(39) H(39) 3.137 .
C(40) H(8) 3.157 4_554
C(40) H(31) 2.036 .
C(40) H(32) 3.265 .
C(40) H(38) 2.679 .
C(40) H(43) 3.226 3_555
C(41) H(8) 3.138 4_554
C(41) H(21) 3.382 4_554
C(41) H(30) 2.043 .
C(41) H(32) 2.039 .
C(41) H(33) 3.251 .
C(41) H(43) 3.089 3_555
C(42) H(8) 3.137 4_554
C(42) H(9) 3.586 4_554
C(42) H(16) 3.052 2_545
C(42) H(21) 3.259 4_554
C(42) H(29) 3.100 2_545
C(42) H(30) 3.266 .
C(42) H(31) 2.038 .
C(42) H(33) 2.021 .
C(43) H(5) 3.424 .
C(43) H(8) 3.157 4_554
C(43) H(9) 3.402 4_554
C(43) H(16) 3.122 2_545
C(43) H(19) 3.023 .
C(43) H(29) 3.333 2_545
C(43) H(31) 3.254 .
C(43) H(32) 2.021 .
C(44) H(30) 3.122 .
C(44) H(34) 2.040 .
C(44) H(35) 3.265 .
C(44) H(37) 3.260 .
C(44) H(38) 2.034 .
C(44) H(43) 2.596 .
C(45) H(11) 3.105 .
C(45) H(23) 3.220 4_454
C(45) H(31) 3.294 3_555
C(45) H(35) 2.030 .
C(45) H(36) 3.252 .
C(45) H(38) 3.259 .
C(45) H(43) 2.538 .
C(46) H(11) 3.426 .
C(46) H(12) 3.161 .
C(46) H(20) 3.444 2_445
C(46) H(21) 3.326 2_445
C(46) H(22) 3.571 4_454
C(46) H(23) 3.299 4_454
C(46) H(31) 2.927 3_555
C(46) H(34) 2.028 .
C(46) H(36) 2.033 .
C(46) H(37) 3.247 .
C(46) H(43) 3.299 .
C(47) H(7) 3.120 2_445
C(47) H(12) 3.304 .
C(47) H(20) 3.174 2_445
C(47) H(21) 3.330 2_445
C(47) H(31) 3.177 3_555
C(47) H(34) 3.253 .
C(47) H(35) 2.031 .
C(47) H(37) 2.025 .
C(47) H(38) 3.261 .
C(48) H(7) 3.099 2_445
C(48) H(30) 3.405 3_555
C(48) H(35) 3.245 .
C(48) H(36) 2.030 .
C(48) H(38) 2.044 .
C(49) H(17) 3.482 2_545
C(49) H(30) 2.972 .
C(49) H(30) 3.387 3_555
C(49) H(34) 3.257 .
C(49) H(36) 3.263 .
C(49) H(37) 2.037 .
C(49) H(43) 3.431 .
C(50) H(1) 2.891 .
C(50) H(30) 2.988 .
C(50) H(34) 3.186 .
C(50) H(39) 2.030 .
C(50) H(40) 3.263 .
C(50) H(42) 3.275 .
C(50) H(43) 2.040 .
C(51) H(1) 2.687 .
C(51) H(7) 3.334 4_554
C(51) H(8) 3.121 4_554
C(51) H(25) 3.426 .
C(51) H(40) 2.025 .
C(51) H(41) 3.254 .
C(51) H(43) 3.254 .
C(52) H(4) 3.530 4_454
C(52) H(7) 2.804 4_554
C(52) H(8) 3.567 4_554
C(52) H(27) 3.138 3_565
C(52) H(37) 3.346 3_555
C(52) H(39) 2.027 .
C(52) H(41) 2.038 .
C(52) H(42) 3.240 .
C(53) H(5) 3.001 4_454
C(53) H(7) 3.426 4_554
C(53) H(18) 3.574 4_454
C(53) H(19) 3.562 4_454
C(53) H(37) 2.975 3_555
C(53) H(39) 3.252 .
C(53) H(40) 2.035 .
C(53) H(42) 2.015 .
C(53) H(43) 3.253 .
C(54) H(5) 3.554 4_454
C(54) H(24) 3.218 4_454
C(54) H(37) 3.221 3_555
C(54) H(38) 3.281 3_555
C(54) H(40) 3.240 .
C(54) H(41) 2.014 .
C(54) H(43) 2.045 .
C(55) H(23) 3.553 4_454
C(55) H(30) 3.253 .
C(55) H(30) 3.384 3_555
C(55) H(31) 3.358 3_555
C(55) H(34) 3.093 .
C(55) H(39) 3.248 .
C(55) H(41) 3.256 .
C(55) H(42) 2.047 .
C(56) H(27) 3.211 3_565
B(1) H(9) 3.414 4_554
B(1) H(18) 3.472 .
B(1) H(19) 3.267 .
B(1) H(22) 3.494 4_554
B(1) H(28) 3.108 2_545
B(1) H(41) 3.529 4_555
H(1) P(2) 2.410 .
H(1) P(3) 2.554 .
H(1) Si(1) 2.668 .
H(1) O(1) 3.417 .
H(1) C(1) 2.521 .
H(1) C(20) 3.065 .
H(1) C(21) 2.983 .
H(1) C(32) 3.009 .
H(1) C(33) 2.781 .
H(1) C(38) 3.475 .
H(1) C(39) 3.431 .
H(1) C(50) 2.891 .
H(1) C(51) 2.687 .
H(1) H(25) 2.088 .
H(1) H(39) 2.121 .
H(2) Cl(2) 3.543 2_545
H(2) Cl(2) 3.046 4_455
H(2) P(1) 2.950 .
H(2) C(2) 3.281 .
H(2) C(3) 2.044 .
H(2) C(5) 2.030 .
H(2) C(6) 3.253 .
H(2) C(8) 3.130 .
H(2) C(13) 2.753 .
H(2) C(14) 3.176 .
H(2) C(19) 3.003 .
H(2) H(3) 2.332 .
H(2) H(10) 2.118 .
H(2) H(14) 3.221 3_556
H(2) H(15) 2.614 .
H(3) Cl(2) 3.456 2_545
H(3) O(1) 3.413 4_555
H(3) C(3) 3.262 .
H(3) C(4) 2.027 .
H(3) C(6) 2.017 .
H(3) C(7) 3.241 .
H(3) C(17) 3.060 3_556
H(3) C(18) 3.413 3_556
H(3) H(2) 2.332 .
H(3) H(4) 2.317 .
H(3) H(13) 2.691 3_556
H(3) H(14) 3.328 3_556
H(3) H(26) 3.359 4_555
H(3) H(45) 3.209 2_545
H(4) C(2) 3.277 .
H(4) C(4) 3.252 .
H(4) C(5) 2.029 .
H(4) C(7) 2.035 .
H(4) C(34) 3.390 4_555
H(4) C(52) 3.530 4_555
H(4) H(3) 2.317 .
H(4) H(5) 2.329 .
H(4) H(25) 3.207 4_555
H(4) H(26) 2.632 4_555
H(4) H(27) 3.444 2_545
H(5) Si(1) 2.964 .
H(5) C(2) 2.041 .
H(5) C(3) 3.268 .
H(5) C(5) 3.242 .
H(5) C(6) 2.028 .
H(5) C(20) 3.255 .
H(5) C(25) 3.274 .
H(5) C(36) 3.515 2_545
H(5) C(38) 3.554 .
H(5) C(43) 3.424 .
H(5) C(53) 3.001 4_555
H(5) C(54) 3.554 4_555
H(5) H(4) 2.329 .
H(5) H(19) 2.989 .
H(5) H(28) 3.121 2_545
H(5) H(33) 2.782 .
H(5) H(41) 2.662 4_555
H(6) Ir(1) 3.469 .
H(6) P(1) 2.821 .
H(6) F(1) 3.593 1_455
H(6) F(4) 2.970 1_455
H(6) O(1) 2.870 .
H(6) C(1) 2.652 .
H(6) C(8) 2.035 .
H(6) C(10) 2.023 .
H(6) C(11) 3.246 .
H(6) C(13) 3.248 .
H(6) C(14) 3.356 .
H(6) C(15) 3.001 .
H(6) H(7) 2.324 .
H(6) H(11) 2.250 .
H(6) H(36) 3.555 2_455
H(6) H(44) 3.520 4_455
H(7) F(4) 2.983 1_455
H(7) C(8) 3.275 .
H(7) C(9) 2.031 .
H(7) C(11) 2.027 .
H(7) C(12) 3.241 .
H(7) C(47) 3.120 2_455
H(7) C(48) 3.099 2_455
H(7) C(51) 3.334 4_455
H(7) C(52) 2.804 4_455
H(7) C(53) 3.426 4_455
H(7) H(6) 2.324 .
H(7) H(8) 2.331 .
H(7) H(36) 2.555 2_455
H(7) H(37) 2.512 2_455
H(7) H(39) 3.454 4_455
H(7) H(40) 2.553 4_455
H(7) H(44) 3.411 4_455
H(8) C(9) 3.251 .
H(8) C(10) 2.033 .
H(8) C(12) 2.036 .
H(8) C(13) 3.264 .
H(8) C(38) 3.196 4_455
H(8) C(39) 3.197 4_455
H(8) C(40) 3.157 4_455
H(8) C(41) 3.138 4_455
H(8) C(42) 3.137 4_455
H(8) C(43) 3.157 4_455
H(8) C(51) 3.121 4_455
H(8) C(52) 3.567 4_455
H(8) H(7) 2.331 .
H(8) H(9) 2.334 .
H(8) H(21) 3.541 .
H(8) H(36) 3.424 2_455
H(8) H(39) 2.737 4_455
H(8) H(40) 3.549 4_455
H(8) H(44) 3.360 4_455
H(9) F(2) 2.795 4_455
H(9) F(3) 2.987 4_455
H(9) C(8) 3.262 .
H(9) C(10) 3.240 .
H(9) C(11) 2.027 .
H(9) C(13) 2.025 .
H(9) C(25) 3.443 4_455
H(9) C(28) 3.482 .
H(9) C(29) 3.259 .
H(9) C(42) 3.586 4_455
H(9) C(43) 3.402 4_455
H(9) B(1) 3.414 4_455
H(9) H(8) 2.334 .
H(9) H(10) 2.325 .
H(9) H(19) 2.882 4_455
H(9) H(21) 3.518 .
H(9) H(22) 3.142 .
H(9) H(33) 3.296 4_455
H(9) H(44) 3.415 4_455
H(10) P(1) 2.988 .
H(10) F(3) 3.124 4_455
H(10) C(3) 2.804 .
H(10) C(4) 2.463 .
H(10) C(5) 3.430 .
H(10) C(8) 2.038 .
H(10) C(9) 3.250 .
H(10) C(11) 3.261 .
H(10) C(12) 2.033 .
H(10) C(29) 3.304 .
H(10) C(30) 3.108 .
H(10) C(31) 3.342 .
H(10) H(2) 2.118 .
H(10) H(9) 2.325 .
H(10) H(23) 3.358 .
H(10) H(44) 3.509 4_455
H(11) P(1) 2.882 .
H(11) F(1) 3.095 1_455
H(11) F(4) 3.356 1_455
H(11) C(1) 3.520 .
H(11) C(8) 3.054 .
H(11) C(9) 2.698 .
H(11) C(14) 2.043 .
H(11) C(16) 2.032 .
H(11) C(17) 3.261 .
H(11) C(19) 3.257 .
H(11) C(45) 3.105 .
H(11) C(46) 3.426 .
H(11) H(6) 2.250 .
H(11) H(12) 2.324 .
H(11) H(34) 3.059 .
H(11) H(44) 3.355 4_455
H(11) H(45) 3.316 4_455
H(12) C(14) 3.261 .
H(12) C(15) 2.027 .
H(12) C(17) 2.031 .
H(12) C(18) 3.235 .
H(12) C(34) 3.405 2_445
H(12) C(35) 3.074 2_445
H(12) C(36) 3.026 2_445
H(12) C(37) 3.326 2_445
H(12) C(46) 3.161 .
H(12) C(47) 3.304 .
H(12) H(11) 2.324 .
H(12) H(13) 2.327 .
H(12) H(20) 3.578 2_445
H(12) H(27) 3.426 2_445
H(12) H(28) 3.339 2_445
H(12) H(35) 3.171 .
H(12) H(36) 3.427 .
H(12) H(45) 2.976 4_455
H(13) F(3) 3.240 2_545
H(13) O(1) 2.700 2_445
H(13) C(15) 3.260 .
H(13) C(16) 2.030 .
H(13) C(18) 2.028 .
H(13) C(19) 3.259 .
H(13) H(3) 2.691 3_556
H(13) H(12) 2.327 .
H(13) H(14) 2.327 .
H(13) H(45) 3.540 4_455
H(14) Cl(2) 2.943 2_545
H(14) F(3) 2.786 2_545
H(14) C(14) 3.268 .
H(14) C(16) 3.236 .
H(14) C(17) 2.017 .
H(14) C(19) 2.037 .
H(14) C(24) 3.109 2_545
H(14) H(2) 3.221 3_556
H(14) H(3) 3.328 3_556
H(14) H(13) 2.327 .
H(14) H(15) 2.336 .
H(14) H(17) 3.374 2_545
H(14) H(18) 2.319 2_545
H(15) Cl(2) 2.922 2_545
H(15) P(1) 2.930 .
H(15) C(2) 3.399 .
H(15) C(3) 2.585 .
H(15) C(4) 2.612 .
H(15) C(5) 3.464 .
H(15) C(14) 2.035 .
H(15) C(15) 3.256 .
H(15) C(17) 3.250 .
H(15) C(18) 2.037 .
H(15) C(23) 3.268 2_545
H(15) H(2) 2.614 .
H(15) H(14) 2.336 .
H(15) H(17) 2.552 2_545
H(15) H(18) 3.361 2_545
H(16) P(2) 2.912 .
H(16) C(20) 3.285 .
H(16) C(21) 2.045 .
H(16) C(23) 2.037 .
H(16) C(24) 3.256 .
H(16) C(26) 3.287 .
H(16) C(31) 3.595 .
H(16) C(32) 2.867 .
H(16) C(36) 3.570 .
H(16) C(37) 2.690 .
H(16) C(42) 3.052 2_555
H(16) C(43) 3.122 2_555
H(16) H(17) 2.343 .
H(16) H(24) 3.469 .
H(16) H(29) 2.501 .
H(16) H(32) 3.105 2_555
H(16) H(33) 3.230 2_555
H(17) C(18) 3.513 2_555
H(17) C(19) 3.077 2_555
H(17) C(21) 3.273 .
H(17) C(22) 2.039 .
H(17) C(24) 2.034 .
H(17) C(25) 3.259 .
H(17) C(49) 3.482 2_555
H(17) H(14) 3.374 2_555
H(17) H(15) 2.552 2_555
H(17) H(16) 2.343 .
H(17) H(18) 2.329 .
H(17) H(38) 2.743 2_555
H(17) H(42) 3.340 4_555
H(18) F(3) 2.811 .
H(18) F(4) 3.472 .
H(18) C(18) 2.930 2_555
H(18) C(19) 3.483 2_555
H(18) C(20) 3.274 .
H(18) C(22) 3.253 .
H(18) C(23) 2.029 .
H(18) C(25) 2.031 .
H(18) C(53) 3.574 4_555
H(18) B(1) 3.472 .
H(18) H(14) 2.319 2_555
H(18) H(15) 3.361 2_555
H(18) H(17) 2.329 .
H(18) H(19) 2.328 .
H(18) H(37) 3.338 2_555
H(18) H(38) 3.540 2_555
H(18) H(41) 2.923 4_555
H(18) H(42) 3.356 4_555
H(19) Si(1) 3.063 .
H(19) F(2) 2.504 .
H(19) F(3) 3.259 .
H(19) F(4) 3.552 .
H(19) C(20) 2.040 .
H(19) C(21) 3.262 .
H(19) C(23) 3.258 .
H(19) C(24) 2.029 .
H(19) C(38) 3.302 .
H(19) C(43) 3.023 .
H(19) C(53) 3.562 4_555
H(19) B(1) 3.267 .
H(19) H(5) 2.989 .
H(19) H(9) 2.882 4_554
H(19) H(18) 2.328 .
H(19) H(33) 2.432 .
H(19) H(41) 2.683 4_555
H(20) P(2) 2.895 .
H(20) C(9) 3.427 .
H(20) C(26) 2.035 .
H(20) C(28) 2.033 .
H(20) C(29) 3.256 .
H(20) C(31) 3.257 .
H(20) C(32) 2.899 .
H(20) C(37) 2.857 .
H(20) C(46) 3.444 2_455
H(20) C(47) 3.174 2_455
H(20) H(12) 3.578 2_455
H(20) H(21) 2.331 .
H(20) H(29) 2.560 .
H(20) H(35) 2.979 2_455
H(20) H(36) 2.433 2_455
H(21) C(11) 3.351 .
H(21) C(12) 3.346 .
H(21) C(26) 3.259 .
H(21) C(27) 2.028 .
H(21) C(28) 3.430 3_566
H(21) C(29) 2.028 .
H(21) C(29) 3.079 3_566
H(21) C(30) 3.248 .
H(21) C(41) 3.382 4_455
H(21) C(42) 3.259 4_455
H(21) C(46) 3.326 2_455
H(21) C(47) 3.330 2_455
H(21) H(8) 3.541 .
H(21) H(9) 3.518 .
H(21) H(20) 2.331 .
H(21) H(21) 3.447 3_566
H(21) H(22) 2.337 .
H(21) H(22) 2.837 3_566
H(21) H(31) 3.077 4_455
H(21) H(32) 2.846 4_455
H(21) H(35) 2.819 2_455
H(21) H(36) 2.819 2_455
H(22) F(1) 3.063 4_455
H(22) F(2) 3.053 4_455
H(22) C(12) 3.469 .
H(22) C(27) 3.258 .
H(22) C(28) 2.037 .
H(22) C(28) 3.186 3_566
H(22) C(30) 2.027 .
H(22) C(31) 3.259 .
H(22) C(46) 3.571 4_555
H(22) B(1) 3.494 4_455
H(22) H(9) 3.142 .
H(22) H(21) 2.337 .
H(22) H(21) 2.837 3_566
H(22) H(23) 2.323 .
H(22) H(32) 2.963 4_455
H(22) H(35) 2.701 4_555
H(23) F(1) 2.945 4_455
H(23) C(26) 3.269 .
H(23) C(28) 3.248 .
H(23) C(29) 2.030 .
H(23) C(31) 2.041 .
H(23) C(45) 3.220 4_555
H(23) C(46) 3.299 4_555
H(23) C(55) 3.553 4_555
H(23) H(10) 3.358 .
H(23) H(22) 2.323 .
H(23) H(24) 2.339 .
H(23) H(31) 3.001 2_555
H(23) H(34) 2.761 4_555
H(23) H(35) 2.902 4_555
H(23) H(43) 3.055 4_555
H(24) P(2) 2.865 .
H(24) Si(1) 3.576 .
H(24) C(2) 3.082 .
H(24) C(3) 3.368 .
H(24) C(7) 3.429 .
H(24) C(20) 3.102 .
H(24) C(21) 2.674 .
H(24) C(22) 3.205 .
H(24) C(26) 2.041 .
H(24) C(27) 3.261 .
H(24) C(29) 3.258 .
H(24) C(30) 2.037 .
H(24) C(54) 3.218 4_555
H(24) H(16) 3.469 .
H(24) H(23) 2.339 .
H(24) H(31) 3.582 2_555
H(24) H(42) 2.633 4_555
H(24) H(43) 3.588 4_555
H(25) Ir(1) 3.131 .
H(25) Cl(1) 3.364 .
H(25) P(2) 2.890 .
H(25) O(1) 3.025 .
H(25) C(1) 2.760 .
H(25) C(32) 2.038 .
H(25) C(34) 2.033 .
H(25) C(35) 3.254 .
H(25) C(37) 3.253 .
H(25) C(51) 3.426 .
H(25) H(1) 2.088 .
H(25) H(4) 3.207 4_454
H(25) H(26) 2.332 .
H(25) H(39) 3.077 .
H(26) Cl(1) 3.237 3_565
H(26) C(6) 3.366 4_454
H(26) C(32) 3.271 .
H(26) C(33) 2.036 .
H(26) C(34) 3.191 3_565
H(26) C(35) 2.028 .
H(26) C(35) 3.464 3_565
H(26) C(36) 3.244 .
H(26) H(3) 3.359 4_454
H(26) H(4) 2.632 4_454
H(26) H(25) 2.332 .
H(26) H(26) 2.869 3_565
H(26) H(27) 2.325 .
H(26) H(27) 3.344 3_565
H(26) H(45) 3.052 3_565
H(27) Cl(1) 2.983 3_565
H(27) C(33) 3.256 .
H(27) C(34) 2.028 .
H(27) C(36) 2.031 .
H(27) C(37) 3.249 .
H(27) C(52) 3.138 3_565
H(27) C(56) 3.211 3_565
H(27) H(4) 3.444 2_555
H(27) H(12) 3.426 2_455
H(27) H(26) 2.325 .
H(27) H(26) 3.344 3_565
H(27) H(28) 2.333 .
H(27) H(40) 2.377 3_565
H(27) H(44) 3.383 3_565
H(27) H(45) 2.756 3_565
H(28) F(1) 3.524 2_555
H(28) F(2) 2.420 2_555
H(28) F(4) 2.916 2_555
H(28) C(32) 3.272 .
H(28) C(34) 3.245 .
H(28) C(35) 2.027 .
H(28) C(37) 2.028 .
H(28) B(1) 3.108 2_555
H(28) H(5) 3.121 2_555
H(28) H(12) 3.339 2_455
H(28) H(27) 2.333 .
H(28) H(29) 2.325 .
H(28) H(33) 2.975 2_555
H(28) H(40) 3.201 3_565
H(28) H(41) 3.349 3_565
H(29) P(2) 2.908 .
H(29) F(2) 3.401 2_555
H(29) C(21) 3.569 .
H(29) C(22) 3.280 .
H(29) C(26) 2.705 .
H(29) C(27) 2.675 .
H(29) C(28) 3.599 .
H(29) C(32) 2.035 .
H(29) C(33) 3.249 .
H(29) C(35) 3.245 .
H(29) C(36) 2.026 .
H(29) C(42) 3.100 2_555
H(29) C(43) 3.333 2_555
H(29) H(16) 2.501 .
H(29) H(20) 2.560 .
H(29) H(28) 2.325 .
H(29) H(32) 2.490 2_555
H(29) H(33) 2.958 2_555
H(30) P(3) 2.899 .
H(30) C(38) 3.285 .
H(30) C(39) 2.042 .
H(30) C(41) 2.043 .
H(30) C(42) 3.266 .
H(30) C(44) 3.122 .
H(30) C(48) 3.405 3_555
H(30) C(49) 2.972 .
H(30) C(49) 3.387 3_555
H(30) C(50) 2.988 .
H(30) C(55) 3.253 .
H(30) C(55) 3.384 3_555
H(30) H(30) 3.108 3_555
H(30) H(31) 2.344 .
H(30) H(38) 2.572 .
H(30) H(43) 3.308 .
H(30) H(43) 2.799 3_555
H(31) C(30) 3.079 2_545
H(31) C(31) 3.436 2_545
H(31) C(39) 3.264 .
H(31) C(40) 2.036 .
H(31) C(42) 2.038 .
H(31) C(43) 3.254 .
H(31) C(45) 3.294 3_555
H(31) C(46) 2.927 3_555
H(31) C(47) 3.177 3_555
H(31) C(55) 3.358 3_555
H(31) H(21) 3.077 4_554
H(31) H(23) 3.001 2_545
H(31) H(24) 3.582 2_545
H(31) H(30) 2.344 .
H(31) H(32) 2.345 .
H(31) H(35) 3.078 3_555
H(31) H(36) 3.451 3_555
H(31) H(42) 3.440 3_555
H(31) H(43) 2.500 3_555
H(32) F(2) 3.486 .
H(32) C(26) 3.368 2_545
H(32) C(27) 3.388 2_545
H(32) C(28) 3.442 2_545
H(32) C(28) 3.515 4_554
H(32) C(29) 3.523 2_545
H(32) C(29) 3.566 4_554
H(32) C(30) 3.525 2_545
H(32) C(31) 3.445 2_545
H(32) C(37) 3.406 2_545
H(32) C(38) 3.275 .
H(32) C(40) 3.265 .
H(32) C(41) 2.039 .
H(32) C(43) 2.021 .
H(32) H(16) 3.105 2_545
H(32) H(21) 2.846 4_554
H(32) H(22) 2.963 4_554
H(32) H(29) 2.490 2_545
H(32) H(31) 2.345 .
H(32) H(33) 2.311 .
H(33) Si(1) 3.039 .
H(33) F(2) 2.591 .
H(33) C(2) 3.576 .
H(33) C(7) 3.394 .
H(33) C(20) 3.498 .
H(33) C(25) 3.212 .
H(33) C(36) 3.469 2_545
H(33) C(37) 3.462 2_545
H(33) C(38) 2.045 .
H(33) C(39) 3.261 .
H(33) C(41) 3.251 .
H(33) C(42) 2.021 .
H(33) H(5) 2.782 .
H(33) H(9) 3.296 4_554
H(33) H(16) 3.230 2_545
H(33) H(19) 2.432 .
H(33) H(28) 2.975 2_545
H(33) H(29) 2.958 2_545
H(33) H(32) 2.311 .
H(34) P(3) 2.817 .
H(34) F(1) 2.483 1_455
H(34) O(1) 3.069 .
H(34) C(1) 2.924 .
H(34) C(15) 3.461 .
H(34) C(44) 2.040 .
H(34) C(46) 2.028 .
H(34) C(47) 3.253 .
H(34) C(49) 3.257 .
H(34) C(50) 3.186 .
H(34) C(55) 3.093 .
H(34) H(11) 3.059 .
H(34) H(23) 2.761 4_454
H(34) H(35) 2.330 .
H(34) H(43) 2.597 .
H(35) F(1) 2.706 1_455
H(35) C(16) 3.563 .
H(35) C(27) 3.506 2_445
H(35) C(28) 3.435 2_445
H(35) C(29) 3.260 4_454
H(35) C(30) 3.355 4_454
H(35) C(44) 3.265 .
H(35) C(45) 2.030 .
H(35) C(47) 2.031 .
H(35) C(48) 3.245 .
H(35) H(12) 3.171 .
H(35) H(20) 2.979 2_445
H(35) H(21) 2.819 2_445
H(35) H(22) 2.701 4_454
H(35) H(23) 2.902 4_454
H(35) H(31) 3.078 3_555
H(35) H(34) 2.330 .
H(35) H(36) 2.330 .
H(36) C(9) 3.374 2_445
H(36) C(10) 2.766 2_445
H(36) C(11) 3.276 2_445
H(36) C(27) 3.097 2_445
H(36) C(28) 3.285 2_445
H(36) C(45) 3.252 .
H(36) C(46) 2.033 .
H(36) C(48) 2.030 .
H(36) C(49) 3.263 .
H(36) H(6) 3.555 2_445
H(36) H(7) 2.555 2_445
H(36) H(8) 3.424 2_445
H(36) H(12) 3.427 .
H(36) H(20) 2.433 2_445
H(36) H(21) 2.819 2_445
H(36) H(31) 3.451 3_555
H(36) H(35) 2.330 .
H(36) H(37) 2.330 .
H(37) F(4) 3.528 2_545
H(37) C(10) 3.348 2_445
H(37) C(44) 3.260 .
H(37) C(46) 3.247 .
H(37) C(47) 2.025 .
H(37) C(49) 2.037 .
H(37) C(52) 3.346 3_555
H(37) C(53) 2.975 3_555
H(37) C(54) 3.221 3_555
H(37) H(7) 2.512 2_445
H(37) H(18) 3.338 2_545
H(37) H(36) 2.330 .
H(37) H(38) 2.343 .
H(37) H(41) 3.118 3_555
H(37) H(42) 3.509 3_555
H(38) P(3) 2.936 .
H(38) C(23) 3.272 2_545
H(38) C(39) 2.727 .
H(38) C(40) 2.679 .
H(38) C(44) 2.034 .
H(38) C(45) 3.259 .
H(38) C(47) 3.261 .
H(38) C(48) 2.044 .
H(38) C(54) 3.281 3_555
H(38) H(17) 2.743 2_545
H(38) H(18) 3.540 2_545
H(38) H(30) 2.572 .
H(38) H(37) 2.343 .
H(38) H(42) 3.071 3_555
H(39) Ir(1) 3.434 .
H(39) Cl(1) 3.139 .
H(39) P(3) 2.850 .
H(39) C(11) 3.333 4_554
H(39) C(38) 3.534 .
H(39) C(39) 3.137 .
H(39) C(50) 2.030 .
H(39) C(52) 2.027 .
H(39) C(53) 3.252 .
H(39) C(55) 3.248 .
H(39) H(1) 2.121 .
H(39) H(7) 3.454 4_554
H(39) H(8) 2.737 4_554
H(39) H(25) 3.077 .
H(39) H(40) 2.325 .
H(40) Cl(1) 3.560 .
H(40) F(4) 3.089 4_454
H(40) C(10) 3.098 4_554
H(40) C(35) 3.202 3_565
H(40) C(50) 3.263 .
H(40) C(51) 2.025 .
H(40) C(53) 2.035 .
H(40) C(54) 3.240 .
H(40) H(7) 2.553 4_554
H(40) H(8) 3.549 4_554
H(40) H(27) 2.377 3_565
H(40) H(28) 3.201 3_565
H(40) H(39) 2.325 .
H(40) H(41) 2.343 .
H(40) H(44) 3.441 .
H(41) F(2) 3.379 4_454
H(41) F(4) 2.769 4_454
H(41) C(7) 3.412 4_454
H(41) C(24) 2.955 4_454
H(41) C(25) 2.814 4_454
H(41) C(51) 3.254 .
H(41) C(52) 2.038 .
H(41) C(54) 2.014 .
H(41) C(55) 3.256 .
H(41) B(1) 3.529 4_454
H(41) H(5) 2.662 4_454
H(41) H(18) 2.923 4_454
H(41) H(19) 2.683 4_454
H(41) H(28) 3.349 3_565
H(41) H(37) 3.118 3_555
H(41) H(40) 2.343 .
H(41) H(42) 2.307 .
H(42) C(20) 3.420 4_454
H(42) C(21) 3.421 4_454
H(42) C(22) 3.182 4_454
H(42) C(23) 2.943 4_454
H(42) C(24) 2.954 4_454
H(42) C(25) 3.191 4_454
H(42) C(31) 3.403 4_454
H(42) C(50) 3.275 .
H(42) C(52) 3.240 .
H(42) C(53) 2.015 .
H(42) C(55) 2.047 .
H(42) H(17) 3.340 4_454
H(42) H(18) 3.356 4_454
H(42) H(24) 2.633 4_454
H(42) H(31) 3.440 3_555
H(42) H(37) 3.509 3_555
H(42) H(38) 3.071 3_555
H(42) H(41) 2.307 .
H(42) H(43) 2.347 .
H(43) P(3) 2.951 .
H(43) C(40) 3.226 3_555
H(43) C(41) 3.089 3_555
H(43) C(44) 2.596 .
H(43) C(45) 2.538 .
H(43) C(46) 3.299 .
H(43) C(49) 3.431 .
H(43) C(50) 2.040 .
H(43) C(51) 3.254 .
H(43) C(53) 3.253 .
H(43) C(54) 2.045 .
H(43) H(23) 3.055 4_454
H(43) H(24) 3.588 4_454
H(43) H(30) 3.308 .
H(43) H(30) 2.799 3_555
H(43) H(31) 2.500 3_555
H(43) H(34) 2.597 .
H(43) H(42) 2.347 .
H(44) Cl(1) 2.237 .
H(44) Cl(2) 2.212 .
H(44) C(8) 2.953 4_554
H(44) C(9) 2.934 4_554
H(44) C(10) 2.872 4_554
H(44) C(11) 2.833 4_554
H(44) C(12) 2.866 4_554
H(44) C(13) 2.931 4_554
H(44) C(14) 3.573 4_554
H(44) C(15) 3.303 4_554
H(44) H(6) 3.520 4_554
H(44) H(7) 3.411 4_554
H(44) H(8) 3.360 4_554
H(44) H(9) 3.415 4_554
H(44) H(10) 3.509 4_554
H(44) H(11) 3.355 4_554
H(44) H(27) 3.383 3_565
H(44) H(40) 3.441 .
H(44) H(45) 1.551 .
H(45) Cl(1) 2.240 .
H(45) Cl(2) 2.216 .
H(45) C(14) 3.535 4_554
H(45) C(15) 3.000 4_554
H(45) C(16) 2.777 4_554
H(45) C(17) 3.152 4_554
H(45) C(34) 3.285 3_565
H(45) C(35) 3.117 3_565
H(45) H(3) 3.209 2_555
H(45) H(11) 3.316 4_554
H(45) H(12) 2.976 4_554
H(45) H(13) 3.540 4_554
H(45) H(26) 3.052 3_565
H(45) H(27) 2.756 3_565
H(45) H(44) 1.551 .

loop_
_geom_torsion_atom_site_label_1
_geom_torsion_atom_site_label_2
_geom_torsion_atom_site_label_3
_geom_torsion_atom_site_label_4
_geom_torsion
P(1) Ir(1) P(2) C(21) 106.14(7)
P(1) Ir(1) P(2) C(26) -12.58(9)
P(1) Ir(1) P(2) C(32) -139.09(9)
P(2) Ir(1) P(1) C(3) -69.20(9)
P(2) Ir(1) P(1) C(8) 52.38(9)
P(2) Ir(1) P(1) C(14) 171.85(9)
P(1) Ir(1) P(3) C(39) -85.61(8)
P(1) Ir(1) P(3) C(44) 40.71(9)
P(1) Ir(1) P(3) C(50) 162.73(8)
P(3) Ir(1) P(1) C(3) 93.01(9)
P(3) Ir(1) P(1) C(8) -145.42(9)
P(3) Ir(1) P(1) C(14) -25.94(9)
P(1) Ir(1) Si(1) C(2) -11.04(8)
P(1) Ir(1) Si(1) C(20) -127.18(7)
P(1) Ir(1) Si(1) C(38) 108.65(8)
Si(1) Ir(1) P(1) C(3) 11.10(9)
Si(1) Ir(1) P(1) C(8) 132.68(9)
Si(1) Ir(1) P(1) C(14) -107.85(9)
P(1) Ir(1) C(1) O(1) 164(2)
C(1) Ir(1) P(1) C(3) -167.40(11)
C(1) Ir(1) P(1) C(8) -45.83(12)
C(1) Ir(1) P(1) C(14) 73.65(12)
P(2) Ir(1) P(3) C(39) 56.52(9)
P(2) Ir(1) P(3) C(44) -177.16(8)
P(2) Ir(1) P(3) C(50) -55.15(9)
P(3) Ir(1) P(2) C(21) -36.56(9)
P(3) Ir(1) P(2) C(26) -155.28(9)
P(3) Ir(1) P(2) C(32) 78.22(9)
P(2) Ir(1) Si(1) C(2) 90.02(8)
P(2) Ir(1) Si(1) C(20) -26.12(7)
P(2) Ir(1) Si(1) C(38) -150.28(8)
Si(1) Ir(1) P(2) C(21) 24.16(7)
Si(1) Ir(1) P(2) C(26) -94.57(9)
Si(1) Ir(1) P(2) C(32) 138.93(9)
P(2) Ir(1) C(1) O(1) 63(2)
C(1) Ir(1) P(2) C(21) -150.51(11)
C(1) Ir(1) P(2) C(26) 90.77(12)
C(1) Ir(1) P(2) C(32) -35.74(12)
P(3) Ir(1) Si(1) C(2) -115.46(8)
P(3) Ir(1) Si(1) C(20) 128.40(7)
P(3) Ir(1) Si(1) C(38) 4.23(8)
Si(1) Ir(1) P(3) C(39) -3.72(8)
Si(1) Ir(1) P(3) C(44) 122.60(9)
Si(1) Ir(1) P(3) C(50) -115.39(8)
P(3) Ir(1) C(1) O(1) -91(2)
C(1) Ir(1) P(3) C(39) 170.36(11)
C(1) Ir(1) P(3) C(44) -63.32(12)
C(1) Ir(1) P(3) C(50) 58.69(11)
Si(1) Ir(1) C(1) O(1) -1.2(13)
C(1) Ir(1) Si(1) C(2) 154.5(8)
C(1) Ir(1) Si(1) C(20) 38.4(8)
C(1) Ir(1) Si(1) C(38) -85.8(8)
Ir(1) P(1) C(3) C(2) -8.9(2)
Ir(1) P(1) C(3) C(4) 172.8(2)
Ir(1) P(1) C(8) C(9) 53.5(2)
Ir(1) P(1) C(8) C(13) -130.6(2)
Ir(1) P(1) C(14) C(15) -68.3(2)
Ir(1) P(1) C(14) C(19) 113.9(2)
C(3) P(1) C(8) C(9) 175.8(2)
C(3) P(1) C(8) C(13) -8.3(2)
C(8) P(1) C(3) C(2) -134.5(2)
C(8) P(1) C(3) C(4) 47.2(2)
C(3) P(1) C(14) C(15) 169.7(2)
C(3) P(1) C(14) C(19) -8.0(2)
C(14) P(1) C(3) C(2) 119.7(2)
C(14) P(1) C(3) C(4) -58.7(2)
C(8) P(1) C(14) C(15) 58.2(2)
C(8) P(1) C(14) C(19) -119.5(2)
C(14) P(1) C(8) C(9) -76.2(2)
C(14) P(1) C(8) C(13) 99.7(2)
Ir(1) P(2) C(21) C(20) -17.26(19)
Ir(1) P(2) C(21) C(22) 163.24(17)
Ir(1) P(2) C(26) C(27) -87.4(2)
Ir(1) P(2) C(26) C(31) 87.5(2)
Ir(1) P(2) C(32) C(33) -25.6(2)
Ir(1) P(2) C(32) C(37) 162.05(18)
C(21) P(2) C(26) C(27) 151.3(2)
C(21) P(2) C(26) C(31) -33.8(2)
C(26) P(2) C(21) C(20) 111.65(18)
C(26) P(2) C(21) C(22) -67.8(2)
C(21) P(2) C(32) C(33) 92.2(2)
C(21) P(2) C(32) C(37) -80.1(2)
C(32) P(2) C(21) C(20) -138.99(18)
C(32) P(2) C(21) C(22) 41.5(2)
C(26) P(2) C(32) C(33) -159.7(2)
C(26) P(2) C(32) C(37) 28.0(2)
C(32) P(2) C(26) C(27) 43.2(2)
C(32) P(2) C(26) C(31) -141.9(2)
Ir(1) P(3) C(39) C(38) 2.3(2)
Ir(1) P(3) C(39) C(40) -173.30(18)
Ir(1) P(3) C(44) C(45) 60.8(2)
Ir(1) P(3) C(44) C(49) -119.1(2)
Ir(1) P(3) C(50) C(51) 54.3(2)
Ir(1) P(3) C(50) C(55) -131.82(19)
C(39) P(3) C(44) C(45) -171.08(19)
C(39) P(3) C(44) C(49) 9.0(2)
C(44) P(3) C(39) C(38) -130.43(19)
C(44) P(3) C(39) C(40) 54.0(2)
C(39) P(3) C(50) C(51) -64.1(2)
C(39) P(3) C(50) C(55) 109.8(2)
C(50) P(3) C(39) C(38) 121.6(2)
C(50) P(3) C(39) C(40) -54.0(2)
C(44) P(3) C(50) C(51) -175.1(2)
C(44) P(3) C(50) C(55) -1.2(2)
C(50) P(3) C(44) C(45) -65.5(2)
C(50) P(3) C(44) C(49) 114.6(2)
Ir(1) Si(1) C(2) C(3) 9.8(2)
Ir(1) Si(1) C(2) C(7) -170.2(2)
Ir(1) Si(1) C(20) C(21) 24.75(18)
Ir(1) Si(1) C(20) C(25) -159.09(19)
Ir(1) Si(1) C(38) C(39) -4.4(2)
Ir(1) Si(1) C(38) C(43) 174.12(19)
C(2) Si(1) C(20) C(21) -91.86(18)
C(2) Si(1) C(20) C(25) 84.3(2)
C(20) Si(1) C(2) C(3) 125.7(2)
C(20) Si(1) C(2) C(7) -54.3(2)
C(2) Si(1) C(38) C(39) 114.54(19)
C(2) Si(1) C(38) C(43) -67.0(2)
C(38) Si(1) C(2) C(3) -109.7(2)
C(38) Si(1) C(2) C(7) 70.2(2)
C(20) Si(1) C(38) C(39) -124.63(19)
C(20) Si(1) C(38) C(43) 53.9(2)
C(38) Si(1) C(20) C(21) 146.20(16)
C(38) Si(1) C(20) C(25) -37.6(2)
Si(1) C(2) C(3) P(1) -0.5(2)
Si(1) C(2) C(3) C(4) 177.8(2)
Si(1) C(2) C(7) C(6) 179.4(2)
C(3) C(2) C(7) C(6) -0.7(4)
C(7) C(2) C(3) P(1) 179.5(2)
C(7) C(2) C(3) C(4) -2.1(3)
P(1) C(3) C(4) C(5) -178.7(2)
C(2) C(3) C(4) C(5) 3.0(4)
C(3) C(4) C(5) C(6) -1.0(5)
C(4) C(5) C(6) C(7) -1.8(5)
C(5) C(6) C(7) C(2) 2.7(5)
P(1) C(8) C(9) C(10) 173.3(2)
P(1) C(8) C(13) C(12) -173.4(2)
C(9) C(8) C(13) C(12) 2.4(4)
C(13) C(8) C(9) C(10) -2.9(4)
C(8) C(9) C(10) C(11) 1.2(4)
C(9) C(10) C(11) C(12) 0.9(4)
C(10) C(11) C(12) C(13) -1.4(4)
C(11) C(12) C(13) C(8) -0.4(4)
P(1) C(14) C(15) C(16) -175.7(2)
P(1) C(14) C(19) C(18) 175.3(2)
C(15) C(14) C(19) C(18) -2.4(4)
C(19) C(14) C(15) C(16) 2.2(3)
C(14) C(15) C(16) C(17) -0.4(4)
C(15) C(16) C(17) C(18) -1.1(4)
C(16) C(17) C(18) C(19) 0.8(4)
C(17) C(18) C(19) C(14) 0.9(4)
Si(1) C(20) C(21) P(2) -5.0(2)
Si(1) C(20) C(21) C(22) 174.45(18)
Si(1) C(20) C(25) C(24) -174.88(19)
C(21) C(20) C(25) C(24) 1.2(3)
C(25) C(20) C(21) P(2) 178.45(17)
C(25) C(20) C(21) C(22) -2.0(3)
P(2) C(21) C(22) C(23) -179.00(19)
C(20) C(21) C(22) C(23) 1.5(3)
C(21) C(22) C(23) C(24) -0.1(3)
C(22) C(23) C(24) C(25) -0.8(4)
C(23) C(24) C(25) C(20) 0.3(3)
P(2) C(26) C(27) C(28) 177.3(2)
P(2) C(26) C(31) C(30) -176.0(2)
C(27) C(26) C(31) C(30) -1.0(3)
C(31) C(26) C(27) C(28) 2.4(3)
C(26) C(27) C(28) C(29) -2.5(4)
C(27) C(28) C(29) C(30) 1.1(4)
C(28) C(29) C(30) C(31) 0.3(4)
C(29) C(30) C(31) C(26) -0.3(4)
P(2) C(32) C(33) C(34) -172.6(2)
P(2) C(32) C(37) C(36) 172.1(2)
C(33) C(32) C(37) C(36) -0.4(3)
C(37) C(32) C(33) C(34) 0.0(3)
C(32) C(33) C(34) C(35) 0.6(4)
C(33) C(34) C(35) C(36) -0.8(4)
C(34) C(35) C(36) C(37) 0.4(4)
C(35) C(36) C(37) C(32) 0.2(4)
Si(1) C(38) C(39) P(3) 1.4(2)
Si(1) C(38) C(39) C(40) 176.96(19)
Si(1) C(38) C(43) C(42) -178.0(2)
C(39) C(38) C(43) C(42) 0.5(3)
C(43) C(38) C(39) P(3) -177.21(18)
C(43) C(38) C(39) C(40) -1.6(3)
P(3) C(39) C(40) C(41) 177.5(2)
C(38) C(39) C(40) C(41) 2.1(3)
C(39) C(40) C(41) C(42) -1.3(4)
C(40) C(41) C(42) C(43) 0.1(3)
C(41) C(42) C(43) C(38) 0.3(4)
P(3) C(44) C(45) C(46) 177.29(19)
P(3) C(44) C(49) C(48) -177.5(2)
C(45) C(44) C(49) C(48) 2.6(3)
C(49) C(44) C(45) C(46) -2.8(3)
C(44) C(45) C(46) C(47) 0.7(3)
C(45) C(46) C(47) C(48) 1.5(4)
C(46) C(47) C(48) C(49) -1.7(4)
C(47) C(48) C(49) C(44) -0.4(4)
P(3) C(50) C(51) C(52) 174.4(2)
P(3) C(50) C(55) C(54) -174.4(2)
C(51) C(50) C(55) C(54) -0.5(3)
C(55) C(50) C(51) C(52) 0.2(4)
C(50) C(51) C(52) C(53) -0.0(3)
C(51) C(52) C(53) C(54) 0.1(3)
C(52) C(53) C(54) C(55) -0.4(4)
C(53) C(54) C(55) C(50) 0.6(4)
